data_7713557
loop_
_publ_author_name
'Lin, Xin'
'Yu, Yinghua'
'Chen, Guang-Hui'
'Li, Qiao-Hong'
'Zhang, Lei'
'Zhang, Jian'

_publ_section_title
;
 Ligands dependent structural diversity and optimizable CO2 chemical
 fixation activities of Cu-doped polyoxo-titanium clusters
;
_journal_name_full 'Dalton Transactions'
_journal_paper_doi 10.1039/D3DT01718D
_journal_year 2023
_chemical_formula_moiety 'C91 H179 Cu3 O101 Ti29'
_chemical_formula_sum 'C91 H179 Cu3 O101 Ti29'
_chemical_formula_weight 4469.05
_space_group_crystal_system monoclinic
_space_group_IT_number 14
_space_group_name_Hall '-P 2yn'
_space_group_name_H-M_alt 'P 1 21/n 1'
_atom_sites_solution_hydrogens geom
_atom_sites_solution_primary dual
_audit_creation_date 2023-04-13
_audit_creation_method
;
Olex2 1.2
(compiled 2018.05.29 svn.r3508 for OlexSys, GUI svn.r5506)
;
_audit_update_record
;
2023-05-22 deposited with the CCDC.	2023-07-17 downloaded from the CCDC.
;
_cell_angle_alpha 90
_cell_angle_beta 111.029(7)
_cell_angle_gamma 90
_cell_formula_units_Z 4
_cell_length_a 24.5562(14)
_cell_length_b 29.6251(15)
_cell_length_c 30.6831(17)
_cell_measurement_reflns_used 22860
_cell_measurement_temperature 100.0(2)
_cell_measurement_theta_max 58.5390
_cell_measurement_theta_min 1.9640
_cell_volume 20835(2)
_computing_cell_refinement 'CrysAlisPro 1.171.41.93a (Rigaku OD, 2020)'
_computing_data_collection 'CrysAlisPro 1.171.41.93a (Rigaku OD, 2020)'
_computing_data_reduction 'CrysAlisPro 1.171.41.93a (Rigaku OD, 2020)'
_computing_molecular_graphics 'Olex2 (Dolomanov et al., 2009)'
_computing_publication_material 'Olex2 (Dolomanov et al., 2009)'
_computing_structure_refinement 'ShelXL (Sheldrick, 2015)'
_computing_structure_solution 'XT (Sheldrick, 2015)'
_diffrn_ambient_environment N~2~
_diffrn_ambient_temperature 100.0(2)
_diffrn_detector 'Hybrid Pixel Array Detector'
_diffrn_detector_area_resol_mean 10.0000
_diffrn_detector_type HyPix
_diffrn_measured_fraction_theta_full 0.999
_diffrn_measured_fraction_theta_max 0.949
_diffrn_measurement_details
;
List of Runs (angles in degrees, time in seconds):

  # Type    Start    End  Width  t~exp~   \w     \q     \k     \f   Frames
#--------------------------------------------------------------------------
  1  \w    -11.00  14.00   0.50    1.20    --   -1.41 -98.00  39.00   50
  2  \w    -38.00 -13.00   0.50    1.20    --   -1.41  98.00 147.00   50
  3  \w     41.00 102.00   0.50    4.20    --   75.34 -98.00  39.00  122
  4  \w     91.00 150.00   0.50    4.20    --   75.34  98.00 147.00  118
  5  \w   -127.00-101.00   0.50    4.20    --  -78.15 -98.00  39.00   52
  6  \w    -84.00  -6.00   0.50    4.20    --  -78.15  98.00 147.00  156
  7  \w     -8.00  38.00   0.50    1.20    --   -1.41 -99.00 -60.00   92
  8  \w      4.00  37.00   0.50    1.20    --   -1.41 -99.00-150.00   66
  9  \w     -5.00  27.00   0.50    1.20    --   -1.41 -99.00 150.00   64
 10  \w      0.00  25.00   0.50    1.20    --   -1.41 -99.00-120.00   50
 11  \w     -6.00  30.00   0.50    1.20    --   -1.41 -99.00 -30.00   72
 12  \w     72.00 105.00   0.50    4.20    --   75.34-125.00   0.00   66
 13  \w     21.00  47.00   0.50    4.20    --   75.34-125.00   0.00   52
 14  \w      2.00  98.00   0.50    4.20    --   75.34 -77.00  60.00  192
 15  \w    -65.00 -39.00   0.50    4.20    --  -78.15  38.00 120.00   52
 16  \w    -70.00  -2.00   0.50    4.20    --  -78.15  38.00 -90.00  136
 17  \w   -120.00 -90.00   0.50    4.20    --  -78.15 -99.00  90.00   60
 18  \w   -126.00 -82.00   0.50    4.20    --  -78.15-125.00  90.00   88
 19  \w    -35.00  -6.00   0.50    4.20    --  -78.15  38.00 120.00   58
 20  \w   -120.00 -94.00   0.50    4.20    --  -78.15 -99.00 -60.00   52
 21  \w    -48.00  -9.00   0.50    4.20    --  -78.15  38.00 150.00   78
 22  \w   -147.00-104.00   0.50    4.20    --  -78.15 -99.00   0.00   86
 23  \w   -152.00 -94.00   0.50    4.20    --  -78.15 -99.00 120.00  116
;
_diffrn_measurement_device 'four-circle diffractometer'
_diffrn_measurement_device_type 'ROD, Synergy Custom system, HyPix'
_diffrn_measurement_method '\w scans'
_diffrn_orient_matrix_type 'CrysAlisPro convention (1999,Acta A55,543-557)'
_diffrn_orient_matrix_UB_11 0.0378895000
_diffrn_orient_matrix_UB_12 0.0027918000
_diffrn_orient_matrix_UB_13 -0.0222158000
_diffrn_orient_matrix_UB_21 -0.0127350000
_diffrn_orient_matrix_UB_22 -0.0425031000
_diffrn_orient_matrix_UB_23 -0.0150741000
_diffrn_orient_matrix_UB_31 -0.0427831000
_diffrn_orient_matrix_UB_32 0.0151569000
_diffrn_orient_matrix_UB_33 -0.0382494000
_diffrn_radiation_monochromator mirror
_diffrn_radiation_probe x-ray
_diffrn_radiation_type GaK\a
_diffrn_radiation_wavelength 1.3405
_diffrn_reflns_av_R_equivalents 0.1006
_diffrn_reflns_av_unetI/netI 0.1026
_diffrn_reflns_Laue_measured_fraction_full 0.999
_diffrn_reflns_Laue_measured_fraction_max 0.949
_diffrn_reflns_limit_h_max 31
_diffrn_reflns_limit_h_min -32
_diffrn_reflns_limit_k_max 38
_diffrn_reflns_limit_k_min -38
_diffrn_reflns_limit_l_max 36
_diffrn_reflns_limit_l_min -39
_diffrn_reflns_number 170201
_diffrn_reflns_point_group_measured_fraction_full 0.999
_diffrn_reflns_point_group_measured_fraction_max 0.949
_diffrn_reflns_theta_full 53.543
_diffrn_reflns_theta_max 61.389
_diffrn_reflns_theta_min 2.119
_diffrn_source 'micro-focus metaljet'
_exptl_absorpt_coefficient_mu 7.764
_exptl_absorpt_correction_T_max 1.00000
_exptl_absorpt_correction_T_min 0.25536
_exptl_absorpt_correction_type multi-scan
_exptl_absorpt_process_details
;
CrysAlisPro 1.171.41.93a (Rigaku Oxford Diffraction, 2020)
Empirical absorption correction using spherical harmonics,
implemented in SCALE3 ABSPACK scaling algorithm.
;
_exptl_crystal_colour 'metallic blue'
_exptl_crystal_colour_lustre metallic
_exptl_crystal_colour_primary blue
_exptl_crystal_density_diffrn 1.425
_exptl_crystal_description block
_exptl_crystal_F_000 9032
_exptl_crystal_size_max 0.3
_exptl_crystal_size_mid 0.2
_exptl_crystal_size_min 0.1
_refine_diff_density_max 1.543
_refine_diff_density_min -1.002
_refine_diff_density_rms 0.111
_refine_ls_extinction_method none
_refine_ls_goodness_of_fit_ref 0.998
_refine_ls_hydrogen_treatment constr
_refine_ls_matrix_type full
_refine_ls_number_parameters 2155
_refine_ls_number_reflns 46542
_refine_ls_number_restraints 3975
_refine_ls_restrained_S_all 0.979
_refine_ls_R_factor_all 0.1878
_refine_ls_R_factor_gt 0.0957
_refine_ls_shift/su_max 0.003
_refine_ls_shift/su_mean 0.000
_refine_ls_structure_factor_coef Fsqd
_refine_ls_weighting_details 'w=1/[\s^2^(Fo^2^)+(0.1903P)^2^] where P=(Fo^2^+2Fc^2^)/3'
_refine_ls_weighting_scheme calc
_refine_ls_wR_factor_gt 0.2816
_refine_ls_wR_factor_ref 0.3430
_reflns_Friedel_coverage 0.000
_reflns_number_gt 18304
_reflns_number_total 46542
_reflns_threshold_expression 'I > 2\s(I)'
_cod_data_source_file d3dt01718d2.cif
_cod_data_source_block PTC-370
_cod_original_sg_symbol_H-M 'P 21/n'
_cod_database_code 7713557
_shelx_shelxl_version_number 2018/3
_chemical_oxdiff_formula 'Ti C N O'
_shelx_space_group_comment
;
The symmetry employed for this shelxl refinement is uniquely defined
by the following loop, which should always be used as a source of
symmetry information in preference to the above space-group names.
They are only intended as comments.
;
_shelx_estimated_absorpt_t_max 0.511
_shelx_estimated_absorpt_t_min 0.204
_diffrn_oxdiff_digest_frames
;
019f809f9d1a050cd5476628115a831fc101928d283
;
_reflns_odcompleteness_completeness 99.82
_reflns_odcompleteness_iscentric 1
_reflns_odcompleteness_theta 56.82
_olex2_refinement_description
;
1. Fixed Uiso
 At 1.2 times of:
  All C(H) groups, All C(H,H) groups
 At 1.5 times of:
  All C(H,H,H) groups
2. Restrained distances
 C62-C63
 1.54 with sigma of 0.01
 C79-C80
 1.54 with sigma of 0.01
 C83-C77
 1.54 with sigma of 0.01
 C84-C85
 1.54 with sigma of 0.02
 C83-C85
 1.54 with sigma of 0.02
 O64-C77
 1.45 with sigma of 0.02
 C76-C77
 1.54 with sigma of 0.02
 C88-C77
 1.54 with sigma of 0.02
 C97-C95
 1.54 with sigma of 0.02
 C99-C95
 1.54 with sigma of 0.02
 C96-C95
 1.54 with sigma of 0.02
 C98-C95
 1.54 with sigma of 0.02
 C78-C66
 1.54 with sigma of 0.01
 C93-C87
 1.54 with sigma of 0.01
 C79-C100
 1.54 with sigma of 0.01
 C72-C70
 1.54 with sigma of 0.01
 C76-C77 = C77-C88
 1.54 with sigma of 0.02
 C93-C81
 1.54 with sigma of 0.01
 C102-C101
 1.54 with sigma of 0.01
 C82-C102
 1.54 with sigma of 0.01
 C80-C79 = C79-C100
 1.54 with sigma of 0.02
 C79-C103
 1.54 with sigma of 0.01
 O42-C70
 1.5 with sigma of 0.02
 C71-C70
 1.54 with sigma of 0.01
 C90-C89
 1.54 with sigma of 0.02
 C86-C89 = C89-C90
 1.54 with sigma of 0.02
 C65-C66
 1.54 with sigma of 0.01
 O101-C79
 1.3 with sigma of 0.02
 C73-C74
 1.54 with sigma of 0.01
 C75-C74
 1.54 with sigma of 0.01
 O32-C74
 1.45 with sigma of 0.02
 C64-C63
 1.54 with sigma of 0.01
 H72A-H73A
 2.15 with sigma of 0.01
 C76-C88
 2.515 with sigma of 0.04
 C80-C100
 2.515 with sigma of 0.04
 C86-C90
 2.515 with sigma of 0.04
3. Rigid bond restraints
 O38, C95, C98, C96, C99, C97
 with sigma for 1-2 distances of 0.001 and sigma for 1-3 distances of 0.002
4. Uiso/Uaniso restraints and constraints
Uanis(C85) \\sim Ueq, Uanis(C84) \\sim Ueq, Uanis(C83) \\sim Ueq, Uanis(O64)
\\sim Ueq, Uanis(C77) \\sim Ueq, Uanis(C76) \\sim Ueq: with sigma of 0.001 and
sigma for terminal atoms of 0.002
Uanis(C8) \\sim Ueq, Uanis(C56) \\sim Ueq, Uanis(C94) \\sim Ueq: with sigma of
0.01 and sigma for terminal atoms of 0.02
Uanis(C77) \\sim Ueq, Uanis(C88) \\sim Ueq: with sigma of 0.001 and sigma for
terminal atoms of 0.002
Uanis(C63) \\sim Ueq: with sigma of 0.001 and sigma for terminal atoms of 0.002
Uanis(O76) \\sim Ueq, Uanis(C102) \\sim Ueq, Uanis(C93) \\sim Ueq, Uanis(C81)
\\sim Ueq, Uanis(C101) \\sim Ueq, Uanis(C87) \\sim Ueq, Uanis(C82) \\sim Ueq:
with sigma of 0.001 and sigma for terminal atoms of 0.002
Uanis(O42) \\sim Ueq, Uanis(C70) \\sim Ueq, Uanis(C72) \\sim Ueq, Uanis(C71)
\\sim Ueq: with sigma of 0.001 and sigma for terminal atoms of 0.002
Uanis(O97) \\sim Ueq, Uanis(C52) \\sim Ueq, Uanis(C59) \\sim Ueq, Uanis(C57)
\\sim Ueq: with sigma of 0.001 and sigma for terminal atoms of 0.002
Uanis(O42) \\sim Ueq, Uanis(C70) \\sim Ueq: with sigma of 0.001 and sigma for
terminal atoms of 0.002
Uanis(O80) \\sim Ueq, Uanis(C89) \\sim Ueq, Uanis(C90) \\sim Ueq, Uanis(C86)
\\sim Ueq: with sigma of 0.001 and sigma for terminal atoms of 0.002
Uanis(O98) \\sim Ueq, Uanis(C66) \\sim Ueq, Uanis(C65) \\sim Ueq: with sigma of
0.001 and sigma for terminal atoms of 0.002
Uanis(C66) \\sim Ueq, Uanis(C78) \\sim Ueq, Uanis(C65) \\sim Ueq: with sigma of
0.001 and sigma for terminal atoms of 0.002
Uanis(O101) \\sim Ueq, Uanis(C79) \\sim Ueq, Uanis(C80) \\sim Ueq, Uanis(C100)
\\sim Ueq, Uanis(C103) \\sim Ueq: with sigma of 0.001 and sigma for terminal
atoms of 0.002
Uanis(O32) \\sim Ueq, Uanis(C73) \\sim Ueq, Uanis(C74) \\sim Ueq, Uanis(C75)
\\sim Ueq: with sigma of 0.001 and sigma for terminal atoms of 0.002
Uanis(C74) \\sim Ueq, Uanis(C75) \\sim Ueq, Uanis(C73) \\sim Ueq, Uanis(C86)
\\sim Ueq: with sigma of 0.001 and sigma for terminal atoms of 0.002
Uanis(O102) \\sim Ueq, Uanis(C63) \\sim Ueq, Uanis(C64) \\sim Ueq, Uanis(C62)
\\sim Ueq: with sigma of 0.001 and sigma for terminal atoms of 0.002
5. Rigid body (RIGU) restrains
 All non-hydrogen atoms
 with sigma for 1-2 distances of 0.004 and sigma for 1-3 distances of 0.004
6. Others
 Fixed Sof: C56(0.5) H56A(0.5) H56B(0.5) H56C(0.5) C76(0.5) H76A(0.5)
 H76B(0.5) H76C(0.5) C77(0.5) H77(0.5) H79(0.5) H79A(0.5) C80(0.5) H80A(0.5)
 H80B(0.5) H80C(0.5) C81(0.55) H81A(0.55) H81B(0.55) H81C(0.55) C82(0.45)
 H82A(0.45) H82B(0.45) H82C(0.45) C83(0.5) H83A(0.5) H83B(0.5) H83C(0.5)
 C84(0.5) H84A(0.5) H84B(0.5) H84C(0.5) C85(0.5) H85(0.5) C87(0.55) H87A(0.55)
 H87B(0.55) H87C(0.55) C88(0.5) H88A(0.5) H88B(0.5) H88C(0.5) C93(0.55)
 H93(0.55) C94(0.5) H94A(0.5) H94B(0.5) H94C(0.5) H95(0.5) H95A(0.5) C96(0.5)
 H96A(0.5) H96B(0.5) H96C(0.5) C97(0.5) H97A(0.5) H97B(0.5) H97C(0.5) C98(0.5)
 H98A(0.5) H98B(0.5) H98C(0.5) C99(0.5) H99A(0.5) H99B(0.5) H99C(0.5)
 C101(0.45) H10D(0.45) H10E(0.45) H10F(0.45) C102(0.45) H102(0.45) C103(0.5)
 H10G(0.5) H10H(0.5) H10I(0.5)
7.a Ternary CH refined with riding coordinates:
 C19(H19), C31(H31), C32(H32), C33(H33), C34(H34), C36(H36), C52(H52),
 C63(H63), C66(H66), C67(H67), C70(H70), C74(H74), C77(H77), C79(H79),
 C79(H79A), C85(H85), C89(H89), C93(H93), C95(H95), C95(H95A), C102(H102)
7.b Me refined with riding coordinates:
 C44(H44A,H44B,H44C), C57(H57A,H57B,H57C), C61(H61A,H61B,H61C), C64(H64A,H64B,
 H64C), C65(H65A,H65B,H65C), C76(H76A,H76B,H76C), C80(H80A,H80B,H80C), C86(H86A,
 H86B,H86C), C87(H87A,H87B,H87C), C90(H90A,H90B,H90C), C96(H96A,H96B,H96C),
 C98(H98A,H98B,H98C), C100(H10A,H10B,H10C), C103(H10G,H10H,H10I)
7.c Idealised Me refined as rotating group:
 C16(H16A,H16B,H16C), C20(H20A,H20B,H20C), C22(H22A,H22B,H22C), C23(H23A,H23B,
 H23C), C24(H24A,H24B,H24C), C25(H25A,H25B,H25C), C26(H26A,H26B,H26C), C27(H27A,
 H27B,H27C), C28(H28A,H28B,H28C), C30(H30A,H30B,H30C), C35(H35A,H35B,H35C),
 C37(H37A,H37B,H37C), C38(H38A,H38B,H38C), C39(H39A,H39B,H39C), C40(H40A,H40B,
 H40C), C41(H41A,H41B,H41C), C42(H42A,H42B,H42C), C43(H43A,H43B,H43C), C45(H45A,
 H45B,H45C), C46(H46A,H46B,H46C), C47(H47A,H47B,H47C), C48(H48A,H48B,H48C),
 C49(H49A,H49B,H49C), C50(H50A,H50B,H50C), C51(H51A,H51B,H51C), C53(H53A,H53B,
 H53C), C54(H54A,H54B,H54C), C55(H55A,H55B,H55C), C56(H56A,H56B,H56C), C58(H58A,
 H58B,H58C), C59(H59A,H59B,H59C), C62(H62A,H62B,H62C), C68(H68A,H68B,H68C),
 C69(H69A,H69B,H69C), C71(H71A,H71B,H71C), C72(H72A,H72B,H72C), C73(H73A,H73B,
 H73C), C75(H75A,H75B,H75C), C78(H78A,H78B,H78C), C81(H81A,H81B,H81C), C82(H82A,
 H82B,H82C), C83(H83A,H83B,H83C), C84(H84A,H84B,H84C), C88(H88A,H88B,H88C),
 C94(H94A,H94B,H94C), C97(H97A,H97B,H97C), C99(H99A,H99B,H99C), C101(H10D,H10E,
 H10F)
;
_olex2_submission_special_instructions 'No special instructions were received'
_oxdiff_exptl_absorpt_empirical_details
;
Empirical correction (ABSPACK) includes:
- Absorption correction using spherical harmonics
- Frame scaling
;
_oxdiff_exptl_absorpt_empirical_full_max 2.662
_oxdiff_exptl_absorpt_empirical_full_min 0.481

loop_
_space_group_symop_operation_xyz
'x, y, z'
'-x+1/2, y+1/2, -z+1/2'
'-x, -y, -z'
'x-1/2, -y-1/2, z-1/2'

loop_
_atom_site_label
_atom_site_type_symbol
_atom_site_fract_x
_atom_site_fract_y
_atom_site_fract_z
_atom_site_U_iso_or_equiv
_atom_site_adp_type
_atom_site_occupancy
_atom_site_site_symmetry_order
_atom_site_calc_flag
_atom_site_refinement_flags_posn
_atom_site_refinement_flags_adp
_atom_site_refinement_flags_occupancy
_atom_site_disorder_assembly
_atom_site_disorder_group
Cu1 Cu 0.51696(6) 0.72249(6) 0.85589(5) 0.0920(4) Uani 1 1 d . U . . .
Cu2 Cu 0.89296(6) 0.73992(6) 0.48391(5) 0.0914(4) Uani 1 1 d . U . . .
Cu3 Cu 0.56740(7) 0.63602(7) 0.56869(6) 0.1134(6) Uani 1 1 d . U . . .
Ti1 Ti 0.62355(6) 0.72542(5) 0.61096(5) 0.0673(4) Uani 1 1 d . U . . .
Ti2 Ti 0.70556(6) 0.65711(5) 0.66704(5) 0.0691(4) Uani 1 1 d . U . . .
Ti3 Ti 0.54391(6) 0.73398(5) 0.68060(5) 0.0710(4) Uani 1 1 d . U . . .
Ti4 Ti 0.67002(6) 0.75418(5) 0.75851(5) 0.0701(4) Uani 1 1 d . U . . .
Ti5 Ti 0.69221(6) 0.74055(6) 0.53486(5) 0.0711(4) Uani 1 1 d . U . . .
Ti6 Ti 0.64290(7) 0.64899(5) 0.74860(5) 0.0743(4) Uani 1 1 d . U . . .
Ti7 Ti 0.80233(6) 0.76145(6) 0.62791(5) 0.0732(4) Uani 1 1 d . U . . .
Ti8 Ti 0.79122(6) 0.65571(6) 0.60202(5) 0.0733(4) Uani 1 1 d . U . . .
Ti9 Ti 0.75042(6) 0.77093(6) 0.70398(5) 0.0715(4) Uani 1 1 d . U . . .
Ti10 Ti 0.54843(6) 0.78300(6) 0.76907(5) 0.0731(4) Uani 1 1 d . U . . .
Ti11 Ti 0.61064(7) 0.82220(5) 0.67156(6) 0.0748(4) Uani 1 1 d . U . . .
Ti12 Ti 0.68889(7) 0.82668(6) 0.59456(6) 0.0774(4) Uani 1 1 d . U . . .
Ti13 Ti 0.79379(7) 0.79468(6) 0.52569(6) 0.0796(4) Uani 1 1 d . U . . .
Ti14 Ti 0.64941(7) 0.69548(6) 0.83911(5) 0.0798(4) Uani 1 1 d . U . . .
Ti15 Ti 0.74233(7) 0.70899(6) 0.44347(5) 0.0809(5) Uani 1 1 d . U . . .
Ti16 Ti 0.66840(7) 0.80017(6) 0.85107(6) 0.0811(5) Uani 1 1 d . U . . .
Ti17 Ti 0.68265(7) 0.63221(6) 0.50150(6) 0.0804(5) Uani 1 1 d . U . . .
Ti18 Ti 0.89525(7) 0.70763(6) 0.59505(6) 0.0824(5) Uani 1 1 d . U . . .
Ti19 Ti 0.82511(7) 0.63917(6) 0.49879(6) 0.0835(5) Uani 1 1 d . U . . .
Ti20 Ti 0.85382(7) 0.68548(6) 0.70768(6) 0.0838(5) Uani 1 1 d . U . . .
Ti21 Ti 0.44858(7) 0.69418(7) 0.73702(6) 0.0886(5) Uani 1 1 d . U . . .
Ti22 Ti 0.77448(7) 0.68034(6) 0.78479(6) 0.0834(5) Uani 1 1 d . U . . .
Ti23 Ti 0.50940(8) 0.62367(6) 0.67345(6) 0.0880(5) Uani 1 1 d . U . . .
Ti24 Ti 0.55334(8) 0.82938(7) 0.85584(6) 0.0910(5) Uani 1 1 d . U . . .
Ti25 Ti 0.53056(8) 0.62394(6) 0.79304(6) 0.0928(5) Uani 1 1 d . U . . .
Ti26 Ti 0.65374(8) 0.74097(7) 0.92540(6) 0.0948(6) Uani 1 1 d . U . . .
Ti27 Ti 0.90715(8) 0.81239(7) 0.61358(7) 0.0953(6) Uani 1 1 d . U . . .
Ti28 Ti 0.89289(9) 0.84517(7) 0.51739(8) 0.1061(6) Uani 1 1 d . U . . .
Ti29 Ti 0.99497(8) 0.75866(9) 0.58797(7) 0.1081(7) Uani 1 1 d . U . . .
O1 O 0.5856(2) 0.75927(19) 0.64128(18) 0.0693(13) Uani 1 1 d . U . . .
O2 O 0.6177(2) 0.70723(18) 0.71942(17) 0.0657(13) Uani 1 1 d . U . . .
O3 O 0.7446(2) 0.79791(18) 0.64653(19) 0.0704(13) Uani 1 1 d . U . . .
O4 O 0.6363(2) 0.66122(19) 0.6154(2) 0.0766(15) Uani 1 1 d . U . . .
O5 O 0.6510(2) 0.76199(18) 0.57510(18) 0.0672(13) Uani 1 1 d . U . . .
O6 O 0.6819(2) 0.79459(18) 0.70944(18) 0.0677(13) Uani 1 1 d . U . . .
O7 O 0.6961(2) 0.72043(18) 0.66362(18) 0.0676(13) Uani 1 1 d . U . . .
O8 O 0.7504(2) 0.71358(18) 0.58919(17) 0.0670(13) Uani 1 1 d . U . . .
O9 O 0.7771(2) 0.65354(19) 0.66139(18) 0.0705(14) Uani 1 1 d . U . . .
O10 O 0.7450(2) 0.7969(2) 0.56695(19) 0.0752(14) Uani 1 1 d . U . . .
O11 O 0.6563(2) 0.6892(2) 0.51346(18) 0.0739(14) Uani 1 1 d . U . . .
O12 O 0.5895(2) 0.78930(19) 0.7219(2) 0.0746(14) Uani 1 1 d . U . . .
O13 O 0.6363(2) 0.83632(18) 0.62457(19) 0.0713(14) Uani 1 1 d . U . . .
O14 O 0.6984(2) 0.6942(2) 0.79786(19) 0.0772(14) Uani 1 1 d . U . . .
O15 O 0.6213(2) 0.74880(19) 0.80057(18) 0.0722(14) Uani 1 1 d . U . . .
O16 O 0.7489(2) 0.73687(19) 0.75654(18) 0.0721(14) Uani 1 1 d . U . . .
O17 O 0.7416(2) 0.7458(2) 0.49785(19) 0.0753(14) Uani 1 1 d . U . . .
O18 O 0.6031(3) 0.6531(2) 0.7927(2) 0.0800(15) Uani 1 1 d . U . . .
O19 O 0.8131(2) 0.7407(2) 0.69237(19) 0.0745(14) Uani 1 1 d . U . . .
O20 O 0.7097(2) 0.64971(19) 0.72796(18) 0.0730(14) Uani 1 1 d . U . . .
O21 O 0.8206(2) 0.6937(2) 0.46903(19) 0.0814(15) Uani 1 1 d . U . . .
O22 O 0.7051(2) 0.7972(2) 0.8058(2) 0.0794(15) Uani 1 1 d . U . . .
O23 O 0.5208(2) 0.7742(2) 0.8159(2) 0.0814(15) Uani 1 1 d . U . . .
O24 O 0.5092(2) 0.7342(2) 0.72839(19) 0.0775(15) Uani 1 1 d . U . . .
O25 O 0.7322(2) 0.62397(19) 0.56446(19) 0.0744(14) Uani 1 1 d . U . . .
O26 O 0.8429(2) 0.7600(2) 0.5792(2) 0.0796(15) Uani 1 1 d . U . . .
O27 O 0.7386(2) 0.6539(2) 0.4823(2) 0.0786(15) Uani 1 1 d . U . . .
O28 O 0.8561(2) 0.7011(2) 0.64303(19) 0.0757(14) Uani 1 1 d . U . . .
O29 O 0.4777(2) 0.7755(2) 0.6443(2) 0.0819(16) Uani 1 1 d . U . . .
O30 O 0.5967(2) 0.8319(2) 0.8143(2) 0.0792(15) Uani 1 1 d . U . . .
O31 O 0.8372(2) 0.6647(2) 0.56174(19) 0.0792(15) Uani 1 1 d . U . . .
O32 O 0.8023(3) 0.8164(2) 0.7419(2) 0.0879(16) Uani 1 1 d D U . . .
O33 O 0.6973(3) 0.7440(2) 0.8840(2) 0.0864(16) Uani 1 1 d . U . . .
O34 O 0.4921(3) 0.6778(2) 0.7973(2) 0.0895(17) Uani 1 1 d . U . . .
O35 O 0.4932(3) 0.8331(2) 0.7389(2) 0.0872(17) Uani 1 1 d . U . . .
O36 O 0.6355(3) 0.7830(2) 0.4872(2) 0.0827(16) Uani 1 1 d . U . . .
O37 O 0.5250(3) 0.8384(2) 0.6388(2) 0.0813(16) Uani 1 1 d . U . . .
O38 O 0.6914(3) 0.5873(2) 0.6564(2) 0.0855(16) Uani 1 1 d . U . . .
O39 O 0.6354(3) 0.8442(2) 0.5294(2) 0.0889(17) Uani 1 1 d . U . . .
O40 O 0.5152(2) 0.6826(2) 0.65204(19) 0.0818(16) Uani 1 1 d . U . . .
O41 O 0.5908(3) 0.6186(2) 0.7020(2) 0.0843(16) Uani 1 1 d . U . . .
O42 O 0.6234(3) 0.8783(2) 0.7012(2) 0.0852(16) Uani 1 1 d D U . . .
O43 O 0.8432(3) 0.7893(2) 0.4947(2) 0.0884(17) Uani 1 1 d . U . . .
O44 O 0.8512(3) 0.8439(2) 0.5597(2) 0.0943(18) Uani 1 1 d . U . . .
O45 O 0.4947(3) 0.6415(2) 0.7242(2) 0.0838(16) Uani 1 1 d . U . . .
O46 O 0.8607(2) 0.8054(2) 0.6513(2) 0.0851(17) Uani 1 1 d . U . . .
O47 O 0.8269(2) 0.6724(2) 0.75559(19) 0.0856(17) Uani 1 1 d . U . . .
O48 O 0.7793(3) 0.6198(2) 0.8143(2) 0.0916(18) Uani 1 1 d . U . . .
O49 O 0.5531(2) 0.7033(2) 0.56024(19) 0.0848(17) Uani 1 1 d . U . . .
O50 O 0.6527(3) 0.7035(2) 0.4165(2) 0.0902(18) Uani 1 1 d . U . . .
O51 O 0.6166(3) 0.5975(2) 0.5151(2) 0.0909(17) Uani 1 1 d . U . . .
O52 O 0.6218(3) 0.6365(3) 0.4347(2) 0.0974(19) Uani 1 1 d . U . . .
O53 O 0.7413(3) 0.7541(2) 0.4066(2) 0.0898(17) Uani 1 1 d . U . . .
O54 O 0.8918(3) 0.6240(2) 0.7044(2) 0.0954(19) Uani 1 1 d . U . . .
O55 O 0.6859(3) 0.5952(2) 0.7879(2) 0.0899(17) Uani 1 1 d . U . . .
O56 O 0.6176(3) 0.7931(2) 0.89351(19) 0.0854(16) Uani 1 1 d . U . . .
O57 O 0.4874(3) 0.8647(2) 0.8035(3) 0.0950(18) Uani 1 1 d . U . . .
O58 O 0.8976(3) 0.6221(2) 0.5109(2) 0.0912(18) Uani 1 1 d . U . . .
O59 O 0.4936(3) 0.8167(2) 0.8834(2) 0.0934(18) Uani 1 1 d . U . . .
O60 O 0.9256(2) 0.7191(2) 0.5503(2) 0.0915(18) Uani 1 1 d . U . . .
O61 O 0.8024(3) 0.5753(2) 0.5145(2) 0.0882(17) Uani 1 1 d . U . . .
O62 O 0.7456(3) 0.8448(2) 0.4861(2) 0.0927(18) Uani 1 1 d . U . . .
O63 O 0.8466(3) 0.6028(2) 0.6300(2) 0.0869(17) Uani 1 1 d . U . . .
O64 O 0.8254(3) 0.7011(2) 0.8413(2) 0.1003(18) Uani 1 1 d D U . . .
O65 O 0.5053(3) 0.5565(2) 0.6915(3) 0.105(2) Uani 1 1 d . U . . .
O66 O 0.4040(3) 0.7380(3) 0.7445(2) 0.0970(19) Uani 1 1 d . U . . .
O67 O 0.7222(3) 0.8835(2) 0.6028(3) 0.1000(19) Uani 1 1 d . U . . .
O68 O 0.9532(3) 0.7573(3) 0.6297(2) 0.0976(19) Uani 1 1 d . U . . .
O69 O 0.9577(3) 0.6636(3) 0.6307(2) 0.0978(19) Uani 1 1 d . U . . .
O70 O 1.0239(3) 0.7437(3) 0.5369(3) 0.105(2) Uani 1 1 d . U . . .
O71 O 0.9155(3) 0.8347(3) 0.4625(3) 0.109(2) Uani 1 1 d . U . . .
O72 O 0.5066(3) 0.5977(2) 0.6103(2) 0.105(2) Uani 1 1 d . U . . .
O73 O 0.7027(3) 0.7652(3) 0.9770(2) 0.111(2) Uani 1 1 d . U . . .
O74 O 0.9593(3) 0.7093(3) 0.4754(2) 0.105(2) Uani 1 1 d . U . . .
O76 O 0.7139(3) 0.8420(2) 0.8850(2) 0.0984(18) Uani 1 1 d . U . . .
O77 O 0.6014(3) 0.7032(2) 0.8716(2) 0.0911(17) Uani 1 1 d . U . . .
O78 O 0.7980(3) 0.6099(3) 0.4328(2) 0.0989(19) Uani 1 1 d . U . . .
O79 O 0.7352(3) 0.6633(3) 0.3911(2) 0.0973(19) Uani 1 1 d . U . . .
O80 O 0.5762(3) 0.8813(3) 0.8880(2) 0.107(2) Uani 1 1 d . U . . .
O81 O 0.5519(3) 0.5638(2) 0.7694(3) 0.103(2) Uani 1 1 d . U . . .
O82 O 0.4191(3) 0.6232(3) 0.6385(2) 0.103(2) Uani 1 1 d . U . . .
O83 O 0.7045(3) 0.5678(2) 0.4865(3) 0.103(2) Uani 1 1 d . U . . .
O84 O 0.7023(3) 0.6507(2) 0.8822(2) 0.0934(18) Uani 1 1 d . U . . .
O85 O 0.3890(3) 0.6437(3) 0.7385(3) 0.114(2) Uani 1 1 d . U . . .
O86 O 0.3990(3) 0.6902(3) 0.6673(3) 0.103(2) Uani 1 1 d . U . . .
O87 O 0.5582(3) 0.6054(2) 0.8507(2) 0.1015(19) Uani 1 1 d . U . . .
O88 O 0.9496(3) 0.8107(3) 0.5634(2) 0.1023(19) Uani 1 1 d . U . . .
O89 O 0.5168(3) 0.6870(3) 0.9092(3) 0.103(2) Uani 1 1 d . U . . .
O90 O 0.5963(3) 0.7230(3) 0.9551(2) 0.106(2) Uani 1 1 d . U . . .
O91 O 0.8187(4) 0.8793(2) 0.4716(3) 0.110(2) Uani 1 1 d . U . . .
O92 O 0.6970(4) 0.6786(3) 0.9478(2) 0.115(2) Uani 1 1 d . U . . .
O93 O 1.0335(3) 0.6975(3) 0.6200(3) 0.115(2) Uani 1 1 d . U . . .
O94 O 0.4438(3) 0.7540(3) 0.8579(2) 0.102(2) Uani 1 1 d . U . . .
O95 O 0.4527(4) 0.5916(3) 0.7813(3) 0.114(2) Uani 1 1 d . U . . .
O96 O 0.8797(3) 0.7698(3) 0.4236(3) 0.109(2) Uani 1 1 d . U . . .
O97 O 1.0608(3) 0.7872(3) 0.6211(3) 0.120(2) Uani 1 1 d . U . . .
O98 O 0.9529(3) 0.8538(3) 0.6466(3) 0.119(2) Uani 1 1 d . U . . .
O99 O 0.4900(4) 0.6117(3) 0.5373(3) 0.138(3) Uani 1 1 d . U . . .
O100 O 0.6024(3) 0.5790(4) 0.5806(3) 0.150(3) Uani 1 1 d . U . . .
O101 O 0.9297(4) 0.8987(3) 0.5307(3) 0.142(3) Uani 1 1 d D U . . .
O102 O 0.9248(3) 0.7091(3) 0.7414(3) 0.107(2) Uani 1 1 d . U . . .
C1 C 1.0107(5) 0.7154(4) 0.5048(4) 0.094(3) Uani 1 1 d . U . . .
C2 C 0.4730(4) 0.8623(4) 0.7602(4) 0.095(3) Uani 1 1 d . U . . .
C3 C 0.4798(4) 0.8168(4) 0.6312(3) 0.078(2) Uani 1 1 d . U . . .
C4 C 0.6176(4) 0.8219(4) 0.4910(4) 0.089(3) Uani 1 1 d . U . . .
C5 C 0.7395(6) 0.5906(4) 0.8120(4) 0.094(3) Uani 1 1 d . U . . .
C6 C 0.7654(6) 0.8760(4) 0.4667(4) 0.101(3) Uani 1 1 d . U . . .
C7 C 0.5566(5) 0.6922(4) 0.9468(4) 0.099(3) Uani 1 1 d . U . . .
C8 C 0.3870(5) 0.6553(5) 0.6395(4) 0.105(3) Uani 1 1 d . U . . .
C9 C 0.6180(5) 0.6728(5) 0.4084(4) 0.099(3) Uani 1 1 d . U . . .
C10 C 0.7571(6) 0.5531(4) 0.4998(4) 0.104(3) Uani 1 1 d . U . . .
C11 C 0.4026(6) 0.6063(5) 0.7610(5) 0.117(4) Uani 1 1 d . U . . .
C12 C 0.4460(5) 0.7942(5) 0.8691(4) 0.098(3) Uani 1 1 d . U . . .
C13 C 0.4719(6) 0.5977(5) 0.5668(4) 0.120(4) Uani 1 1 d . U . . .
C14 C 0.8830(5) 0.5958(4) 0.6705(4) 0.098(3) Uani 1 1 d . U . . .
C15 C 1.0107(5) 0.6656(5) 0.6367(4) 0.117(4) Uani 1 1 d . U . . .
C16 C 0.4221(4) 0.8396(4) 0.6020(4) 0.107(3) Uani 1 1 d . U . . .
H16A H 0.397947 0.818265 0.578609 0.161 Uiso 1 1 calc GR . . . .
H16B H 0.430185 0.866155 0.586317 0.161 Uiso 1 1 calc GR . . . .
H16C H 0.401309 0.848868 0.622481 0.161 Uiso 1 1 calc GR . . . .
C17 C 0.8911(5) 0.8117(5) 0.4242(5) 0.111(3) Uani 1 1 d . U . . .
C18 C 0.5349(5) 0.5420(4) 0.7321(5) 0.102(3) Uani 1 1 d . U . . .
C19 C 0.5085(4) 0.7286(5) 0.5267(3) 0.110(4) Uani 1 1 d . U . . .
H19 H 0.519864 0.761151 0.531510 0.132 Uiso 1 1 calc R . . . .
C20 C 0.5597(5) 0.6633(4) 0.9889(4) 0.116(4) Uani 1 1 d . U . . .
H20A H 0.555486 0.682578 1.013379 0.174 Uiso 1 1 calc GR . . . .
H20B H 0.597497 0.647785 1.000809 0.174 Uiso 1 1 calc GR . . . .
H20C H 0.528282 0.640873 0.979376 0.174 Uiso 1 1 calc GR . . . .
C21 C 0.7635(5) 0.6262(5) 0.3963(4) 0.102(3) Uani 1 1 d . U . . .
C22 C 0.3914(5) 0.8172(5) 0.8684(4) 0.122(4) Uani 1 1 d . U . . .
H22A H 0.397612 0.829941 0.899258 0.184 Uiso 1 1 calc GR . . . .
H22B H 0.359455 0.795163 0.860366 0.184 Uiso 1 1 calc GR . . . .
H22C H 0.381263 0.841368 0.845071 0.184 Uiso 1 1 calc GR . . . .
C23 C 0.9182(5) 0.5546(4) 0.6822(4) 0.119(4) Uani 1 1 d . U . . .
H23A H 0.959225 0.562159 0.688593 0.178 Uiso 1 1 calc GR . . . .
H23B H 0.904613 0.533506 0.655861 0.178 Uiso 1 1 calc GR . . . .
H23C H 0.914401 0.540590 0.709858 0.178 Uiso 1 1 calc GR . . . .
C24 C 0.4293(5) 0.8951(4) 0.7311(5) 0.131(4) Uani 1 1 d . U . . .
H24A H 0.438249 0.902741 0.703305 0.197 Uiso 1 1 calc GR . . . .
H24B H 0.430498 0.922597 0.749238 0.197 Uiso 1 1 calc GR . . . .
H24C H 0.390244 0.881756 0.721517 0.197 Uiso 1 1 calc GR . . . .
C25 C 0.5757(5) 0.8448(4) 0.4486(4) 0.108(3) Uani 1 1 d . U . . .
H25A H 0.578043 0.830752 0.420455 0.162 Uiso 1 1 calc GR . . . .
H25B H 0.585678 0.876857 0.449222 0.162 Uiso 1 1 calc GR . . . .
H25C H 0.535917 0.841701 0.448585 0.162 Uiso 1 1 calc GR . . . .
C26 C 0.7598(6) 0.5466(4) 0.8382(4) 0.133(5) Uani 1 1 d . U . . .
H26A H 0.783243 0.529779 0.823755 0.199 Uiso 1 1 calc GR . . . .
H26B H 0.725839 0.528591 0.836937 0.199 Uiso 1 1 calc GR . . . .
H26C H 0.783512 0.553174 0.870844 0.199 Uiso 1 1 calc GR . . . .
C27 C 0.7238(5) 0.9096(4) 0.4380(4) 0.115(4) Uani 1 1 d . U . . .
H27A H 0.685565 0.895409 0.422888 0.173 Uiso 1 1 calc GR . . . .
H27B H 0.737822 0.921488 0.414179 0.173 Uiso 1 1 calc GR . . . .
H27C H 0.720145 0.934431 0.457988 0.173 Uiso 1 1 calc GR . . . .
C28 C 1.0588(5) 0.6857(4) 0.5001(4) 0.107(3) Uani 1 1 d . U . . .
H28A H 1.084768 0.704085 0.489405 0.161 Uiso 1 1 calc GR . . . .
H28B H 1.041383 0.661763 0.477300 0.161 Uiso 1 1 calc GR . . . .
H28C H 1.081085 0.672250 0.530394 0.161 Uiso 1 1 calc GR . . . .
C29 C 0.7157(5) 0.6506(5) 0.9267(4) 0.112(4) Uani 1 1 d . U . . .
C30 C 0.8788(5) 0.8388(4) 0.3783(4) 0.121(4) Uani 1 1 d . U . . .
H30A H 0.861885 0.868165 0.380974 0.182 Uiso 1 1 calc GR . . . .
H30B H 0.851452 0.821964 0.352098 0.182 Uiso 1 1 calc GR . . . .
H30C H 0.915444 0.843422 0.372928 0.182 Uiso 1 1 calc GR . . . .
C31 C 0.7217(5) 0.7883(5) 0.3714(4) 0.113(3) Uani 1 1 d . U . . .
H31 H 0.749291 0.814397 0.380784 0.136 Uiso 1 1 calc R . . . .
C32 C 0.9507(6) 0.5986(5) 0.5246(5) 0.128(4) Uani 1 1 d . U . . .
H32 H 0.981866 0.621703 0.538224 0.153 Uiso 1 1 calc R . . . .
C33 C 0.7417(5) 0.7646(5) 1.0250(4) 0.130(4) Uani 1 1 d . U . . .
H33 H 0.745447 0.796245 1.036961 0.156 Uiso 1 1 calc R . . . .
C34 C 0.3632(4) 0.7721(5) 0.7401(4) 0.113(4) Uani 1 1 d . U . . .
H34 H 0.384187 0.797571 0.760664 0.135 Uiso 1 1 calc R . . . .
C35 C 0.4527(5) 0.7236(5) 0.5338(4) 0.126(4) Uani 1 1 d . U . . .
H35A H 0.439344 0.692230 0.527644 0.189 Uiso 1 1 calc GR . . . .
H35B H 0.423601 0.743668 0.512374 0.189 Uiso 1 1 calc GR . . . .
H35C H 0.457997 0.731427 0.566075 0.189 Uiso 1 1 calc GR . . . .
C36 C 0.5808(6) 0.5822(4) 0.8940(4) 0.123(4) Uani 1 1 d . U . . .
H36 H 0.603625 0.604171 0.918413 0.148 Uiso 1 1 calc R . . . .
C37 C 0.7577(6) 0.6039(5) 0.3499(4) 0.146(5) Uani 1 1 d . U . . .
H37A H 0.777417 0.622446 0.333643 0.219 Uiso 1 1 calc GR . . . .
H37B H 0.716326 0.600955 0.330489 0.219 Uiso 1 1 calc GR . . . .
H37C H 0.775679 0.573853 0.355890 0.219 Uiso 1 1 calc GR . . . .
C38 C 0.5074(5) 0.7151(6) 0.4781(4) 0.148(6) Uani 1 1 d . U . . .
H38A H 0.547141 0.716269 0.477676 0.222 Uiso 1 1 calc GR . . . .
H38B H 0.482477 0.736136 0.454744 0.222 Uiso 1 1 calc GR . . . .
H38C H 0.492024 0.684431 0.470798 0.222 Uiso 1 1 calc GR . . . .
C39 C 0.3169(5) 0.7575(6) 0.7564(4) 0.145(5) Uani 1 1 d . U . . .
H39A H 0.289835 0.737659 0.733049 0.218 Uiso 1 1 calc GR . . . .
H39B H 0.295785 0.783978 0.761226 0.218 Uiso 1 1 calc GR . . . .
H39C H 0.334141 0.741129 0.785943 0.218 Uiso 1 1 calc GR . . . .
C40 C 0.5555(8) 0.4943(5) 0.7351(6) 0.176(7) Uani 1 1 d . U . . .
H40A H 0.522087 0.474364 0.720337 0.264 Uiso 1 1 calc GR . . . .
H40B H 0.574552 0.485828 0.767990 0.264 Uiso 1 1 calc GR . . . .
H40C H 0.583321 0.491437 0.719049 0.264 Uiso 1 1 calc GR . . . .
C41 C 0.3420(5) 0.7902(5) 0.6870(4) 0.145(5) Uani 1 1 d . U . . .
H41A H 0.375534 0.802212 0.680626 0.217 Uiso 1 1 calc GR . . . .
H41B H 0.312909 0.814081 0.682654 0.217 Uiso 1 1 calc GR . . . .
H41C H 0.324645 0.765229 0.665562 0.217 Uiso 1 1 calc GR . . . .
C42 C 0.5609(6) 0.6764(6) 0.3675(5) 0.167(7) Uani 1 1 d . U . . .
H42A H 0.541772 0.705003 0.369378 0.251 Uiso 1 1 calc GR . . . .
H42B H 0.535495 0.651208 0.368380 0.251 Uiso 1 1 calc GR . . . .
H42C H 0.568504 0.675391 0.338272 0.251 Uiso 1 1 calc GR . . . .
C43 C 0.5296(7) 0.5661(5) 0.9063(5) 0.157(6) Uani 1 1 d . U . . .
H43A H 0.505381 0.592001 0.907490 0.235 Uiso 1 1 calc GR . . . .
H43B H 0.544012 0.551153 0.936809 0.235 Uiso 1 1 calc GR . . . .
H43C H 0.506298 0.544726 0.882526 0.235 Uiso 1 1 calc GR . . . .
C44 C 1.0516(5) 0.6301(6) 0.6652(5) 0.170(6) Uani 1 1 d . U . . .
H44A H 1.091267 0.636618 0.666462 0.256 Uiso 1 1 calc R . . . .
H44B H 1.050890 0.630102 0.696949 0.256 Uiso 1 1 calc R . . . .
H44C H 1.039376 0.600483 0.650881 0.256 Uiso 1 1 calc R . . . .
C45 C 0.3505(7) 0.5777(6) 0.7626(6) 0.186(7) Uani 1 1 d . U . . .
H45A H 0.316937 0.597390 0.758335 0.280 Uiso 1 1 calc GR . . . .
H45B H 0.361458 0.562449 0.792940 0.280 Uiso 1 1 calc GR . . . .
H45C H 0.340204 0.555060 0.737670 0.280 Uiso 1 1 calc GR . . . .
C46 C 0.6637(5) 0.8040(5) 0.3671(5) 0.141(5) Uani 1 1 d . U . . .
H46A H 0.638106 0.777931 0.364548 0.211 Uiso 1 1 calc GR . . . .
H46B H 0.647648 0.822847 0.339204 0.211 Uiso 1 1 calc GR . . . .
H46C H 0.666322 0.821689 0.394811 0.211 Uiso 1 1 calc GR . . . .
C47 C 0.6226(6) 0.5469(5) 0.8889(5) 0.151(5) Uani 1 1 d . U . . .
H47A H 0.600488 0.521493 0.870575 0.227 Uiso 1 1 calc GR . . . .
H47B H 0.647540 0.536294 0.919874 0.227 Uiso 1 1 calc GR . . . .
H47C H 0.646920 0.560198 0.872926 0.227 Uiso 1 1 calc GR . . . .
C48 C 0.4145(6) 0.5758(6) 0.5524(5) 0.163(6) Uani 1 1 d . U . . .
H48A H 0.415950 0.550662 0.573583 0.244 Uiso 1 1 calc GR . . . .
H48B H 0.404118 0.564235 0.520481 0.244 Uiso 1 1 calc GR . . . .
H48C H 0.385165 0.597714 0.553444 0.244 Uiso 1 1 calc GR . . . .
C49 C 0.7123(8) 0.7363(7) 1.0529(4) 0.189(7) Uani 1 1 d . U . . .
H49A H 0.670296 0.734398 1.035351 0.283 Uiso 1 1 calc GR . . . .
H49B H 0.719152 0.750670 1.083168 0.283 Uiso 1 1 calc GR . . . .
H49C H 0.729047 0.705811 1.057907 0.283 Uiso 1 1 calc GR . . . .
C50 C 0.7258(8) 0.7671(6) 0.3278(5) 0.186(7) Uani 1 1 d . U . . .
H50A H 0.766730 0.760262 0.332967 0.280 Uiso 1 1 calc GR . . . .
H50B H 0.710483 0.788113 0.301588 0.280 Uiso 1 1 calc GR . . . .
H50C H 0.702986 0.739123 0.320686 0.280 Uiso 1 1 calc GR . . . .
C51 C 0.9537(7) 0.5680(5) 0.5630(6) 0.172(6) Uani 1 1 d . U . . .
H51A H 0.934299 0.582037 0.582502 0.258 Uiso 1 1 calc GR . . . .
H51B H 0.994656 0.562124 0.582009 0.258 Uiso 1 1 calc GR . . . .
H51C H 0.934217 0.539551 0.550267 0.258 Uiso 1 1 calc GR . . . .
C52 C 1.1244(6) 0.7808(5) 0.6425(5) 0.141(4) Uani 1 1 d . U . . .
H52 H 1.136588 0.754497 0.627822 0.169 Uiso 1 1 calc R . . . .
C53 C 0.9589(7) 0.5819(6) 0.4832(6) 0.186(7) Uani 1 1 d . U . . .
H53A H 0.926661 0.561628 0.466325 0.278 Uiso 1 1 calc GR . . . .
H53B H 0.995862 0.565462 0.492057 0.278 Uiso 1 1 calc GR . . . .
H53C H 0.959594 0.607374 0.462968 0.278 Uiso 1 1 calc GR . . . .
C54 C 0.7580(8) 0.6126(6) 0.9543(5) 0.188(8) Uani 1 1 d . U . . .
H54A H 0.735792 0.585038 0.953770 0.281 Uiso 1 1 calc GR . . . .
H54B H 0.778065 0.622283 0.986645 0.281 Uiso 1 1 calc GR . . . .
H54C H 0.786886 0.606673 0.939683 0.281 Uiso 1 1 calc GR . . . .
C55 C 0.7641(7) 0.5031(5) 0.4973(7) 0.192(8) Uani 1 1 d . U . . .
H55A H 0.792256 0.496550 0.482215 0.288 Uiso 1 1 calc GR . . . .
H55B H 0.726333 0.489548 0.479079 0.288 Uiso 1 1 calc GR . . . .
H55C H 0.778146 0.490495 0.528907 0.288 Uiso 1 1 calc GR . . . .
C56 C 0.3355(11) 0.6556(10) 0.5947(9) 0.127(8) Uani 0.5 1 d . U P A 1
H56A H 0.349036 0.654415 0.568289 0.191 Uiso 0.5 1 calc GR . P A 1
H56B H 0.312876 0.683322 0.592715 0.191 Uiso 0.5 1 calc GR . P A 1
H56C H 0.310781 0.629349 0.593606 0.191 Uiso 0.5 1 calc GR . P A 1
C57 C 1.1538(7) 0.8216(5) 0.6360(5) 0.157(5) Uani 1 1 d . U . . .
H57A H 1.196086 0.817508 0.650233 0.236 Uiso 1 1 calc R . . . .
H57B H 1.142990 0.827646 0.602561 0.236 Uiso 1 1 calc R . . . .
H57C H 1.141947 0.847216 0.650869 0.236 Uiso 1 1 calc R . . . .
C58 C 0.7994(7) 0.7494(8) 1.0283(5) 0.204(9) Uani 1 1 d . U . . .
H58A H 0.796917 0.718419 1.016502 0.306 Uiso 1 1 calc GR . . . .
H58B H 0.825783 0.750235 1.061009 0.306 Uiso 1 1 calc GR . . . .
H58C H 0.814390 0.769258 1.009669 0.306 Uiso 1 1 calc GR . . . .
C59 C 1.1336(8) 0.7704(6) 0.6924(6) 0.174(5) Uani 1 1 d . U . . .
H59A H 1.156302 0.794728 0.712443 0.261 Uiso 1 1 calc GR . . . .
H59B H 1.154937 0.741872 0.701334 0.261 Uiso 1 1 calc GR . . . .
H59C H 1.095781 0.767817 0.696176 0.261 Uiso 1 1 calc GR . . . .
C60 C 0.6162(5) 0.5642(4) 0.5426(5) 0.114(3) Uani 1 1 d . U . . .
C61 C 0.6451(9) 0.5218(6) 0.5431(7) 0.212(9) Uani 1 1 d . U . . .
H61A H 0.639058 0.501743 0.566431 0.318 Uiso 1 1 calc R . . . .
H61B H 0.628889 0.507699 0.512231 0.318 Uiso 1 1 calc R . . . .
H61C H 0.686945 0.526995 0.551093 0.318 Uiso 1 1 calc R . . . .
C62 C 1.0214(8) 0.7315(6) 0.7531(6) 0.191(6) Uani 1 1 d D U . . .
H62A H 1.028211 0.727729 0.723699 0.287 Uiso 1 1 calc GR . . . .
H62B H 1.058799 0.735750 0.778725 0.287 Uiso 1 1 calc GR . . . .
H62C H 0.996601 0.757977 0.750813 0.287 Uiso 1 1 calc GR . . . .
C63 C 0.9908(9) 0.6891(7) 0.7624(6) 0.205(5) Uani 1 1 d D U . . .
H63 H 0.997894 0.660221 0.748381 0.246 Uiso 1 1 calc R . . . .
C64 C 0.9974(10) 0.6871(8) 0.8148(7) 0.234(7) Uani 1 1 d D U . . .
H64A H 0.977885 0.660092 0.820411 0.351 Uiso 1 1 calc R . . . .
H64B H 1.038938 0.686039 0.834386 0.351 Uiso 1 1 calc R . . . .
H64C H 0.979677 0.714063 0.822711 0.351 Uiso 1 1 calc R . . . .
C65 C 1.0267(9) 0.8766(8) 0.7208(6) 0.232(7) Uani 1 1 d D U . . .
H65A H 1.056087 0.900179 0.733873 0.347 Uiso 1 1 calc R . . . .
H65B H 0.998389 0.877248 0.736602 0.347 Uiso 1 1 calc R . . . .
H65C H 1.045841 0.847045 0.725463 0.347 Uiso 1 1 calc R . . . .
C66 C 0.9954(9) 0.8850(6) 0.6689(6) 0.202(5) Uani 1 1 d D U . . .
H66 H 1.025971 0.881291 0.654661 0.242 Uiso 1 1 calc R . . . .
C67 C 0.7611(8) 0.9100(5) 0.5929(7) 0.178(6) Uani 1 1 d . U . . .
H67 H 0.775089 0.891322 0.571857 0.214 Uiso 1 1 calc R . . . .
C68 C 0.7257(11) 0.9508(6) 0.5608(6) 0.229(8) Uani 1 1 d . U . . .
H68A H 0.702245 0.939205 0.529793 0.344 Uiso 1 1 calc GR . . . .
H68B H 0.753155 0.973454 0.557849 0.344 Uiso 1 1 calc GR . . . .
H68C H 0.699894 0.964524 0.575157 0.344 Uiso 1 1 calc GR . . . .
C69 C 0.8102(8) 0.9284(6) 0.6244(9) 0.230(9) Uani 1 1 d . U . . .
H69A H 0.810300 0.923659 0.656050 0.344 Uiso 1 1 calc GR . . . .
H69B H 0.811167 0.960812 0.618442 0.344 Uiso 1 1 calc GR . . . .
H69C H 0.844629 0.913891 0.621482 0.344 Uiso 1 1 calc GR . . . .
C70 C 0.6081(7) 0.9060(5) 0.7359(5) 0.175(5) Uani 1 1 d D U . . .
H70 H 0.589631 0.884356 0.751488 0.209 Uiso 1 1 calc R . . . .
C71 C 0.5592(8) 0.9397(6) 0.7097(7) 0.205(6) Uani 1 1 d D U . . .
H71A H 0.572859 0.959575 0.690262 0.307 Uiso 1 1 calc GR . . . .
H71B H 0.549051 0.957835 0.732426 0.307 Uiso 1 1 calc GR . . . .
H71C H 0.524738 0.923018 0.689942 0.307 Uiso 1 1 calc GR . . . .
C72 C 0.6605(7) 0.9254(6) 0.7752(6) 0.200(6) Uani 1 1 d D U . . .
H72A H 0.696507 0.916345 0.770718 0.299 Uiso 1 1 calc DGR . . . .
H72B H 0.660866 0.913966 0.805273 0.299 Uiso 1 1 calc GR . . . .
H72C H 0.657807 0.958435 0.774872 0.299 Uiso 1 1 calc GR . . . .
C73 C 0.7744(7) 0.8571(6) 0.7943(6) 0.170(5) Uani 1 1 d D U . . .
H73A H 0.733451 0.849846 0.776775 0.255 Uiso 1 1 calc DGR . . . .
H73B H 0.777058 0.887194 0.808241 0.255 Uiso 1 1 calc GR . . . .
H73C H 0.790881 0.834725 0.819089 0.255 Uiso 1 1 calc GR . . . .
C74 C 0.8081(8) 0.8565(5) 0.7619(6) 0.190(5) Uani 1 1 d D U . . .
H74 H 0.846512 0.849592 0.786846 0.228 Uiso 1 1 calc R . . . .
C75 C 0.8293(9) 0.8987(6) 0.7450(7) 0.228(7) Uani 1 1 d D U . . .
H75A H 0.856877 0.890336 0.729893 0.343 Uiso 1 1 calc GR . . . .
H75B H 0.848649 0.918548 0.771582 0.343 Uiso 1 1 calc GR . . . .
H75C H 0.795922 0.914520 0.722472 0.343 Uiso 1 1 calc GR . . . .
C76 C 0.8483(14) 0.7195(11) 0.9264(11) 0.165(7) Uani 0.5 1 d D U P B 1
H76A H 0.866839 0.705525 0.957161 0.248 Uiso 0.5 1 calc R . P B 1
H76B H 0.869257 0.747204 0.924725 0.248 Uiso 0.5 1 calc R . P B 1
H76C H 0.807645 0.726720 0.921554 0.248 Uiso 0.5 1 calc R . P B 1
C77 C 0.8503(11) 0.6873(10) 0.8893(6) 0.166(6) Uani 0.5 1 d D U P B 1
H77 H 0.832544 0.657948 0.893285 0.199 Uiso 0.5 1 calc R . P B 1
C78 C 0.9736(9) 0.9331(6) 0.6578(7) 0.219(6) Uani 1 1 d D U . . .
H78A H 0.996871 0.948779 0.642341 0.328 Uiso 1 1 calc GR . . . .
H78B H 0.977321 0.948875 0.686797 0.328 Uiso 1 1 calc GR . . . .
H78C H 0.932570 0.932758 0.637058 0.328 Uiso 1 1 calc GR . . . .
C79 C 0.9234(9) 0.9415(6) 0.5058(7) 0.207(5) Uani 1 1 d D U . . .
H79 H 0.916883 0.937037 0.472005 0.249 Uiso 0.5 1 calc R . P C 1
H79A H 0.961970 0.956626 0.521159 0.249 Uiso 0.5 1 calc R . P D 2
C80 C 0.9877(9) 0.9500(13) 0.5349(13) 0.215(8) Uani 0.5 1 d D U P E 1
H80A H 0.999610 0.979249 0.526363 0.322 Uiso 0.5 1 calc R . P E 1
H80B H 0.993047 0.950159 0.568152 0.322 Uiso 0.5 1 calc R . P E 1
H80C H 1.011578 0.926037 0.528907 0.322 Uiso 0.5 1 calc R . P E 1
C81 C 0.7515(13) 0.9180(8) 0.8911(10) 0.149(7) Uani 0.55 1 d D U P F 2
H81A H 0.764958 0.927387 0.866068 0.224 Uiso 0.55 1 calc GR . P F 2
H81B H 0.769812 0.936950 0.918667 0.224 Uiso 0.55 1 calc GR . P F 2
H81C H 0.708984 0.921207 0.880593 0.224 Uiso 0.55 1 calc GR . P F 2
C82 C 0.7329(13) 0.8744(10) 0.9653(8) 0.135(7) Uani 0.45 1 d D U P F 1
H82A H 0.702017 0.888547 0.973822 0.203 Uiso 0.45 1 calc GR . P F 1
H82B H 0.771034 0.884920 0.986572 0.203 Uiso 0.45 1 calc GR . P F 1
H82C H 0.730579 0.841535 0.967714 0.203 Uiso 0.45 1 calc GR . P F 1
C83 C 0.8988(10) 0.7614(9) 0.8559(9) 0.132(6) Uani 0.5 1 d D U P B 2
H83A H 0.928403 0.737632 0.862184 0.197 Uiso 0.5 1 calc GR . P B 2
H83B H 0.912841 0.785253 0.879419 0.197 Uiso 0.5 1 calc GR . P B 2
H83C H 0.891483 0.774141 0.824802 0.197 Uiso 0.5 1 calc GR . P B 2
C84 C 0.8433(11) 0.7596(9) 0.9036(8) 0.120(6) Uani 0.5 1 d D U P B 2
H84A H 0.805121 0.755010 0.906339 0.179 Uiso 0.5 1 calc GR . P B 2
H84B H 0.852146 0.791986 0.905293 0.179 Uiso 0.5 1 calc GR . P B 2
H84C H 0.873314 0.743885 0.929074 0.179 Uiso 0.5 1 calc GR . P B 2
C85 C 0.8420(10) 0.7414(9) 0.8578(8) 0.125(5) Uani 0.5 1 d D U P B 2
H85 H 0.811827 0.760891 0.835054 0.150 Uiso 0.5 1 calc R . P B 2
C86 C 0.5859(10) 0.9527(8) 0.8775(8) 0.264(7) Uani 1 1 d D U . . .
H86A H 0.563715 0.956221 0.844029 0.396 Uiso 1 1 calc R . . . .
H86B H 0.595761 0.982563 0.891967 0.396 Uiso 1 1 calc R . . . .
H86C H 0.621835 0.935863 0.881909 0.396 Uiso 1 1 calc R . . . .
C87 C 0.7913(13) 0.8558(10) 0.9554(7) 0.161(7) Uani 0.55 1 d D U P F 2
H87A H 0.828068 0.871768 0.971350 0.242 Uiso 0.55 1 calc R . P F 2
H87B H 0.762663 0.864349 0.969356 0.242 Uiso 0.55 1 calc R . P F 2
H87C H 0.798142 0.823145 0.958682 0.242 Uiso 0.55 1 calc R . P F 2
C88 C 0.9159(12) 0.6799(12) 0.8978(12) 0.188(8) Uani 0.5 1 d D U P B 1
H88A H 0.921833 0.648851 0.889371 0.281 Uiso 0.5 1 calc GR . P B 1
H88B H 0.939013 0.684981 0.930894 0.281 Uiso 0.5 1 calc GR . P B 1
H88C H 0.928209 0.701051 0.878654 0.281 Uiso 0.5 1 calc GR . P B 1
C89 C 0.5486(9) 0.9267(7) 0.9005(7) 0.218(6) Uani 1 1 d D U . . .
H89 H 0.505705 0.931442 0.891897 0.261 Uiso 1 1 calc R . . . .
C90 C 0.5927(9) 0.9256(8) 0.9525(6) 0.241(7) Uani 1 1 d D U . . .
H90A H 0.574890 0.909670 0.972007 0.361 Uiso 1 1 calc R . . . .
H90B H 0.628391 0.909814 0.953861 0.361 Uiso 1 1 calc R . . . .
H90C H 0.602317 0.956514 0.963919 0.361 Uiso 1 1 calc R . . . .
C93 C 0.7682(12) 0.8683(8) 0.9037(7) 0.136(5) Uani 0.55 1 d D U P F 2
H93 H 0.796316 0.858173 0.888822 0.163 Uiso 0.55 1 calc R . P F 2
C94 C 0.3155(10) 0.6478(10) 0.6201(9) 0.120(7) Uani 0.5 1 d . U P A 2
H94A H 0.302924 0.633534 0.589239 0.179 Uiso 0.5 1 calc GR . P A 2
H94B H 0.296064 0.677004 0.617806 0.179 Uiso 0.5 1 calc GR . P A 2
H94C H 0.305290 0.628232 0.641794 0.179 Uiso 0.5 1 calc GR . P A 2
C95 C 0.7182(6) 0.5514(4) 0.6862(5) 0.139(4) Uani 1 1 d D U . . .
H95 H 0.720799 0.560556 0.718313 0.167 Uiso 0.5 1 calc R . P G 1
H95A H 0.750152 0.564142 0.713923 0.167 Uiso 0.5 1 calc R . P H 2
C96 C 0.7469(13) 0.5246(10) 0.6561(9) 0.154(9) Uani 0.5 1 d D U P I 2
H96A H 0.767399 0.498141 0.673609 0.230 Uiso 0.5 1 calc R . P I 2
H96B H 0.716587 0.514686 0.627010 0.230 Uiso 0.5 1 calc R . P I 2
H96C H 0.774769 0.544075 0.648836 0.230 Uiso 0.5 1 calc R . P I 2
C97 C 0.6839(16) 0.5197(9) 0.7034(10) 0.174(10) Uani 0.5 1 d D U P I 2
H97A H 0.663682 0.536416 0.720674 0.261 Uiso 0.5 1 calc GR . P I 2
H97B H 0.710086 0.497373 0.724116 0.261 Uiso 0.5 1 calc GR . P I 2
H97C H 0.655123 0.504190 0.676847 0.261 Uiso 0.5 1 calc GR . P I 2
C98 C 0.7786(10) 0.5377(16) 0.6899(18) 0.31(3) Uani 0.5 1 d D U P I 1
H98A H 0.791862 0.512482 0.711778 0.460 Uiso 0.5 1 calc R . P I 1
H98B H 0.778098 0.528484 0.659081 0.460 Uiso 0.5 1 calc R . P I 1
H98C H 0.805246 0.563344 0.701173 0.460 Uiso 0.5 1 calc R . P I 1
C99 C 0.6778(12) 0.5104(8) 0.6727(9) 0.133(9) Uani 0.5 1 d D U P I 1
H99A H 0.645774 0.514334 0.684396 0.200 Uiso 0.5 1 calc GR . P I 1
H99B H 0.699852 0.483116 0.686513 0.200 Uiso 0.5 1 calc GR . P I 1
H99C H 0.661779 0.507386 0.638669 0.200 Uiso 0.5 1 calc GR . P I 1
C100 C 0.8794(9) 0.9753(7) 0.5129(8) 0.242(7) Uani 1 1 d D U . . .
H10A H 0.878447 1.002737 0.494830 0.363 Uiso 1 1 calc R . . . .
H10B H 0.840496 0.961600 0.502343 0.363 Uiso 1 1 calc R . . . .
H10C H 0.891376 0.982968 0.546111 0.363 Uiso 1 1 calc R . . . .
C101 C 0.7833(11) 0.9037(12) 0.9124(11) 0.133(7) Uani 0.45 1 d D U P F 1
H10D H 0.809382 0.877905 0.915575 0.199 Uiso 0.45 1 calc GR . P F 1
H10E H 0.801556 0.925276 0.937705 0.199 Uiso 0.45 1 calc GR . P F 1
H10F H 0.776013 0.918501 0.882271 0.199 Uiso 0.45 1 calc GR . P F 1
C102 C 0.7252(11) 0.8873(11) 0.9151(8) 0.132(6) Uani 0.45 1 d D U P F 1
H102 H 0.693195 0.909800 0.901706 0.159 Uiso 0.45 1 calc R . P F 1
C103 C 0.9120(17) 0.9463(14) 0.4529(8) 0.205(8) Uani 0.5 1 d D U P E 2
H10G H 0.909441 0.978300 0.444465 0.307 Uiso 0.5 1 calc R . P E 2
H10H H 0.944149 0.932262 0.445936 0.307 Uiso 0.5 1 calc R . P E 2
H10I H 0.875316 0.931172 0.434844 0.307 Uiso 0.5 1 calc R . P E 2

loop_
_atom_site_aniso_label
_atom_site_aniso_U_11
_atom_site_aniso_U_22
_atom_site_aniso_U_33
_atom_site_aniso_U_23
_atom_site_aniso_U_13
_atom_site_aniso_U_12
Cu1 0.0962(10) 0.1092(12) 0.0839(9) 0.0122(8) 0.0485(8) 0.0045(8)
Cu2 0.0847(9) 0.1146(13) 0.0899(9) -0.0050(8) 0.0495(8) -0.0003(8)
Cu3 0.1133(12) 0.1297(15) 0.1023(11) -0.0243(10) 0.0447(10) -0.0335(11)
Ti1 0.0661(8) 0.0697(10) 0.0680(8) -0.0003(7) 0.0263(7) -0.0073(7)
Ti2 0.0744(9) 0.0660(10) 0.0679(9) -0.0018(7) 0.0269(7) 0.0002(7)
Ti3 0.0701(9) 0.0741(11) 0.0730(9) 0.0039(8) 0.0309(7) -0.0066(7)
Ti4 0.0736(9) 0.0703(10) 0.0739(9) -0.0024(7) 0.0355(7) -0.0040(7)
Ti5 0.0688(9) 0.0769(11) 0.0724(9) 0.0028(8) 0.0312(7) -0.0018(7)
Ti6 0.0879(10) 0.0657(10) 0.0739(9) 0.0049(8) 0.0347(8) -0.0024(8)
Ti7 0.0642(9) 0.0833(12) 0.0776(9) -0.0093(8) 0.0321(7) -0.0056(7)
Ti8 0.0728(9) 0.0805(11) 0.0689(9) -0.0010(8) 0.0282(7) 0.0051(8)
Ti9 0.0694(9) 0.0751(11) 0.0750(9) -0.0077(8) 0.0320(7) -0.0050(7)
Ti10 0.0710(9) 0.0778(11) 0.0773(9) 0.0034(8) 0.0347(7) -0.0017(8)
Ti11 0.0756(9) 0.0700(11) 0.0878(10) 0.0074(8) 0.0405(8) 0.0013(8)
Ti12 0.0879(10) 0.0686(11) 0.0887(11) 0.0038(8) 0.0476(9) -0.0003(8)
Ti13 0.0853(10) 0.0813(12) 0.0878(10) -0.0048(9) 0.0499(9) -0.0076(8)
Ti14 0.0872(10) 0.0880(12) 0.0702(9) 0.0035(8) 0.0353(8) 0.0030(9)
Ti15 0.0795(10) 0.0946(13) 0.0711(9) -0.0044(8) 0.0300(8) -0.0003(9)
Ti16 0.0790(10) 0.0947(13) 0.0758(10) -0.0134(9) 0.0353(8) -0.0062(9)
Ti17 0.0791(10) 0.0842(12) 0.0754(10) -0.0079(8) 0.0246(8) -0.0107(8)
Ti18 0.0671(9) 0.1064(14) 0.0773(10) -0.0126(9) 0.0302(8) -0.0004(8)
Ti19 0.0874(11) 0.0902(13) 0.0772(10) -0.0089(9) 0.0349(8) 0.0021(9)
Ti20 0.0733(10) 0.1030(14) 0.0721(9) -0.0033(9) 0.0223(8) 0.0149(9)
Ti21 0.0789(10) 0.1093(15) 0.0854(11) 0.0038(10) 0.0388(9) -0.0182(9)
Ti22 0.0781(10) 0.0934(13) 0.0767(10) 0.0035(9) 0.0252(8) 0.0084(9)
Ti23 0.0979(12) 0.0873(13) 0.0843(11) -0.0088(9) 0.0391(9) -0.0293(9)
Ti24 0.0928(11) 0.1073(15) 0.0871(11) -0.0072(10) 0.0494(9) 0.0038(10)
Ti25 0.1131(13) 0.0857(13) 0.0939(12) 0.0062(9) 0.0546(10) -0.0171(10)
Ti26 0.0956(12) 0.1248(17) 0.0719(10) 0.0006(10) 0.0396(9) 0.0092(11)
Ti27 0.0907(11) 0.1141(15) 0.0977(12) -0.0302(11) 0.0537(10) -0.0326(10)
Ti28 0.1125(14) 0.1112(16) 0.1259(15) -0.0132(12) 0.0807(13) -0.0247(12)
Ti29 0.0759(11) 0.162(2) 0.0995(13) -0.0272(13) 0.0467(10) -0.0180(11)
O1 0.067(3) 0.077(4) 0.067(3) 0.007(3) 0.028(2) -0.002(3)
O2 0.070(3) 0.074(4) 0.059(3) 0.005(2) 0.030(2) -0.004(2)
O3 0.072(3) 0.068(4) 0.079(3) -0.009(3) 0.036(3) -0.011(3)
O4 0.080(3) 0.073(4) 0.086(4) -0.001(3) 0.041(3) -0.012(3)
O5 0.063(3) 0.065(3) 0.075(3) 0.007(3) 0.026(2) 0.000(2)
O6 0.070(3) 0.065(3) 0.070(3) -0.007(2) 0.026(2) -0.011(2)
O7 0.076(3) 0.064(3) 0.075(3) -0.001(3) 0.041(3) -0.003(2)
O8 0.069(3) 0.067(3) 0.069(3) -0.004(2) 0.030(2) -0.007(2)
O9 0.076(3) 0.072(4) 0.067(3) 0.008(3) 0.030(3) 0.015(3)
O10 0.072(3) 0.082(4) 0.083(3) 0.001(3) 0.042(3) -0.001(3)
O11 0.073(3) 0.080(4) 0.064(3) -0.003(3) 0.019(3) -0.011(3)
O12 0.085(3) 0.067(4) 0.086(3) 0.011(3) 0.048(3) 0.003(3)
O13 0.079(3) 0.063(4) 0.080(3) 0.006(3) 0.039(3) 0.004(3)
O14 0.079(3) 0.085(4) 0.076(3) -0.001(3) 0.039(3) 0.004(3)
O15 0.079(3) 0.079(4) 0.066(3) -0.003(3) 0.035(3) -0.005(3)
O16 0.071(3) 0.080(4) 0.064(3) -0.004(3) 0.024(2) -0.005(3)
O17 0.070(3) 0.083(4) 0.076(3) 0.004(3) 0.030(3) 0.005(3)
O18 0.096(4) 0.077(4) 0.078(3) 0.000(3) 0.045(3) -0.010(3)
O19 0.071(3) 0.083(4) 0.075(3) -0.009(3) 0.033(3) -0.013(3)
O20 0.075(3) 0.074(4) 0.070(3) 0.001(3) 0.027(3) 0.008(3)
O21 0.080(3) 0.101(4) 0.069(3) -0.013(3) 0.034(3) 0.000(3)
O22 0.071(3) 0.086(4) 0.090(4) -0.016(3) 0.039(3) -0.006(3)
O23 0.069(3) 0.100(4) 0.083(4) -0.003(3) 0.035(3) 0.002(3)
O24 0.079(3) 0.085(4) 0.078(3) 0.007(3) 0.039(3) 0.000(3)
O25 0.077(3) 0.070(4) 0.077(3) 0.002(3) 0.029(3) -0.004(3)
O26 0.075(3) 0.088(4) 0.087(4) -0.007(3) 0.044(3) -0.012(3)
O27 0.084(3) 0.072(4) 0.078(3) -0.005(3) 0.028(3) 0.000(3)
O28 0.066(3) 0.092(4) 0.076(3) -0.003(3) 0.033(3) 0.004(3)
O29 0.066(3) 0.092(4) 0.091(4) 0.003(3) 0.032(3) -0.003(3)
O30 0.085(4) 0.077(4) 0.088(4) -0.009(3) 0.046(3) -0.005(3)
O31 0.069(3) 0.097(4) 0.074(3) -0.006(3) 0.029(3) 0.004(3)
O32 0.0877(18) 0.0888(19) 0.0877(18) -0.0009(10) 0.0319(11) -0.0022(10)
O33 0.081(4) 0.109(5) 0.075(3) -0.002(3) 0.036(3) 0.001(3)
O34 0.081(4) 0.111(5) 0.089(4) 0.008(3) 0.046(3) -0.013(3)
O35 0.089(4) 0.092(5) 0.087(4) 0.007(3) 0.039(3) 0.010(3)
O36 0.085(4) 0.095(4) 0.073(3) 0.009(3) 0.034(3) 0.002(3)
O37 0.080(3) 0.079(4) 0.099(4) 0.011(3) 0.048(3) 0.004(3)
O38 0.094(4) 0.079(4) 0.087(4) -0.005(3) 0.037(3) -0.002(3)
O39 0.105(4) 0.073(4) 0.107(4) 0.019(3) 0.060(4) 0.015(3)
O40 0.083(4) 0.093(4) 0.073(3) -0.012(3) 0.033(3) -0.024(3)
O41 0.113(4) 0.071(4) 0.076(3) -0.001(3) 0.042(3) -0.012(3)
O42 0.0857(18) 0.0854(18) 0.0862(18) 0.0007(10) 0.0328(11) -0.0005(10)
O43 0.095(4) 0.091(4) 0.096(4) -0.011(3) 0.054(3) -0.019(3)
O44 0.099(4) 0.100(5) 0.110(4) -0.010(4) 0.069(4) -0.017(3)
O45 0.089(4) 0.084(4) 0.084(4) -0.009(3) 0.038(3) -0.027(3)
O46 0.079(4) 0.094(4) 0.094(4) -0.026(3) 0.047(3) -0.022(3)
O47 0.069(3) 0.111(5) 0.074(3) 0.001(3) 0.023(3) 0.010(3)
O48 0.093(4) 0.106(5) 0.078(4) 0.012(3) 0.032(3) 0.020(3)
O49 0.072(3) 0.114(5) 0.067(3) -0.001(3) 0.023(3) -0.007(3)
O50 0.082(4) 0.114(5) 0.075(4) 0.000(3) 0.028(3) -0.009(3)
O51 0.092(4) 0.088(5) 0.096(4) -0.012(3) 0.038(3) -0.026(3)
O52 0.097(4) 0.109(5) 0.085(4) -0.012(3) 0.032(3) -0.017(4)
O53 0.083(4) 0.115(5) 0.078(4) 0.009(3) 0.037(3) 0.001(3)
O54 0.073(4) 0.122(5) 0.082(4) 0.007(3) 0.017(3) 0.029(3)
O55 0.110(4) 0.082(4) 0.085(4) 0.007(3) 0.044(3) 0.006(3)
O56 0.092(4) 0.107(5) 0.068(3) -0.007(3) 0.042(3) -0.003(3)
O57 0.103(4) 0.097(5) 0.106(4) 0.002(4) 0.064(4) 0.012(4)
O58 0.092(4) 0.108(5) 0.081(4) -0.005(3) 0.040(3) 0.012(3)
O59 0.102(4) 0.112(5) 0.087(4) 0.004(3) 0.059(4) 0.006(4)
O60 0.072(3) 0.131(5) 0.080(4) -0.013(3) 0.038(3) -0.001(3)
O61 0.103(4) 0.080(4) 0.088(4) -0.004(3) 0.044(4) 0.004(3)
O62 0.114(5) 0.081(4) 0.104(4) 0.011(3) 0.063(4) 0.002(3)
O63 0.084(4) 0.099(5) 0.082(4) 0.005(3) 0.036(3) 0.019(3)
O64 0.100(2) 0.101(2) 0.100(2) -0.0008(10) 0.0357(11) 0.0007(10)
O65 0.140(6) 0.077(5) 0.112(5) -0.007(4) 0.063(4) -0.032(4)
O66 0.069(4) 0.141(6) 0.087(4) 0.006(4) 0.035(3) -0.011(3)
O67 0.124(5) 0.074(4) 0.129(5) 0.002(4) 0.079(4) -0.007(4)
O68 0.071(3) 0.137(5) 0.095(4) -0.024(4) 0.041(3) -0.007(3)
O69 0.067(3) 0.136(6) 0.090(4) -0.016(4) 0.029(3) 0.011(3)
O70 0.083(4) 0.145(7) 0.109(5) -0.025(4) 0.059(4) -0.018(4)
O71 0.115(5) 0.122(6) 0.121(5) -0.015(4) 0.081(4) -0.027(4)
O72 0.129(5) 0.098(5) 0.096(4) -0.026(4) 0.049(4) -0.046(4)
O73 0.116(5) 0.150(7) 0.061(3) -0.012(4) 0.026(3) 0.013(4)
O74 0.086(4) 0.155(7) 0.084(4) -0.012(4) 0.042(3) 0.002(4)
O76 0.098(2) 0.099(2) 0.098(2) -0.0012(10) 0.0360(11) -0.0008(10)
O77 0.111(4) 0.097(5) 0.080(4) 0.010(3) 0.053(3) 0.003(3)
O78 0.100(5) 0.114(5) 0.082(4) -0.016(4) 0.033(3) 0.004(4)
O79 0.102(5) 0.117(5) 0.072(4) -0.006(4) 0.030(3) 0.012(4)
O80 0.107(2) 0.108(2) 0.107(2) -0.0011(10) 0.0396(11) 0.0002(10)
O81 0.140(6) 0.075(4) 0.113(5) -0.001(3) 0.067(4) -0.018(4)
O82 0.100(4) 0.110(6) 0.095(4) -0.012(4) 0.031(4) -0.034(4)
O83 0.105(4) 0.090(5) 0.115(5) -0.023(4) 0.039(4) -0.015(4)
O84 0.116(5) 0.102(5) 0.074(3) 0.004(3) 0.048(3) 0.013(4)
O85 0.101(5) 0.135(6) 0.114(5) -0.006(4) 0.046(4) -0.039(4)
O86 0.087(4) 0.125(6) 0.105(5) 0.001(4) 0.042(4) -0.022(4)
O87 0.122(5) 0.102(5) 0.100(4) 0.019(4) 0.062(4) 0.002(4)
O88 0.080(4) 0.131(5) 0.116(5) -0.019(4) 0.060(4) -0.022(4)
O89 0.097(5) 0.130(6) 0.093(4) 0.020(4) 0.047(3) 0.016(4)
O90 0.127(5) 0.123(6) 0.090(4) 0.000(4) 0.066(4) 0.008(4)
O91 0.145(5) 0.082(5) 0.134(5) 0.000(4) 0.089(5) -0.007(4)
O92 0.149(6) 0.129(6) 0.076(4) 0.009(4) 0.052(4) 0.026(5)
O93 0.067(4) 0.167(7) 0.112(5) -0.031(5) 0.033(4) -0.003(4)
O94 0.104(5) 0.118(6) 0.096(5) 0.013(4) 0.051(4) 0.000(4)
O95 0.122(5) 0.109(6) 0.129(6) 0.010(4) 0.068(5) -0.034(4)
O96 0.107(5) 0.133(6) 0.107(5) -0.021(4) 0.062(4) -0.014(5)
O97 0.119(2) 0.122(2) 0.120(2) -0.0017(10) 0.0438(12) -0.0001(10)
O98 0.118(2) 0.121(2) 0.120(2) -0.0017(10) 0.0447(12) -0.0018(10)
O99 0.140(6) 0.178(9) 0.106(5) -0.022(5) 0.055(5) -0.056(6)
O100 0.104(5) 0.215(8) 0.158(7) 0.101(6) 0.080(5) 0.040(5)
O101 0.142(3) 0.142(3) 0.142(3) -0.0006(10) 0.0532(13) -0.0013(10)
O102 0.106(2) 0.108(2) 0.107(2) -0.0008(10) 0.0390(11) 0.0003(10)
C1 0.091(5) 0.123(9) 0.080(6) 0.001(5) 0.045(4) 0.003(5)
C2 0.087(6) 0.103(8) 0.104(6) 0.001(5) 0.044(5) 0.008(5)
C3 0.070(5) 0.095(6) 0.071(5) 0.004(5) 0.031(4) 0.008(4)
C4 0.105(7) 0.085(6) 0.092(5) 0.024(4) 0.052(5) 0.013(5)
C5 0.120(6) 0.088(7) 0.085(6) 0.008(5) 0.049(5) 0.023(5)
C6 0.139(7) 0.082(7) 0.114(8) 0.005(5) 0.085(7) 0.004(6)
C7 0.096(7) 0.126(9) 0.097(6) 0.009(6) 0.060(5) 0.021(5)
C8 0.100(6) 0.110(7) 0.098(6) 0.014(5) 0.027(5) -0.012(5)
C9 0.087(6) 0.116(8) 0.086(6) -0.004(5) 0.021(5) -0.003(5)
C10 0.110(6) 0.086(7) 0.119(8) -0.003(6) 0.045(6) -0.008(5)
C11 0.116(7) 0.112(9) 0.142(10) -0.014(6) 0.067(7) -0.054(6)
C12 0.104(6) 0.120(7) 0.095(7) 0.017(6) 0.065(6) 0.002(5)
C13 0.144(9) 0.134(10) 0.091(6) -0.036(7) 0.053(6) -0.063(8)
C14 0.092(6) 0.116(8) 0.087(5) 0.004(5) 0.032(5) 0.027(6)
C15 0.077(6) 0.187(12) 0.093(7) -0.007(7) 0.038(5) 0.010(6)
C16 0.079(5) 0.113(9) 0.121(8) 0.036(7) 0.025(5) 0.014(5)
C17 0.101(7) 0.133(8) 0.127(7) -0.014(6) 0.073(6) -0.004(7)
C18 0.129(8) 0.080(7) 0.118(6) -0.007(5) 0.068(6) -0.028(6)
C19 0.081(6) 0.166(11) 0.079(6) 0.011(6) 0.024(5) 0.013(6)
C20 0.105(7) 0.153(11) 0.110(7) 0.043(7) 0.064(6) 0.046(7)
C21 0.096(7) 0.121(8) 0.089(6) -0.016(6) 0.031(5) -0.002(5)
C22 0.113(7) 0.167(11) 0.110(8) 0.016(8) 0.067(7) 0.011(7)
C23 0.109(8) 0.140(10) 0.096(7) 0.000(6) 0.022(6) 0.050(7)
C24 0.136(9) 0.120(10) 0.163(10) 0.044(8) 0.084(8) 0.047(7)
C25 0.106(7) 0.124(9) 0.091(6) 0.019(6) 0.031(5) 0.030(6)
C26 0.145(10) 0.130(10) 0.143(10) 0.062(8) 0.075(8) 0.051(8)
C27 0.154(9) 0.084(8) 0.129(9) 0.019(6) 0.078(8) 0.011(6)
C28 0.104(7) 0.134(10) 0.098(7) 0.003(6) 0.055(6) 0.014(6)
C29 0.125(8) 0.142(10) 0.079(5) 0.013(6) 0.049(6) 0.032(7)
C30 0.120(9) 0.130(10) 0.128(8) -0.006(7) 0.062(7) -0.008(7)
C31 0.111(7) 0.140(10) 0.101(7) 0.028(6) 0.054(6) 0.006(6)
C32 0.122(8) 0.123(11) 0.162(10) 0.015(7) 0.079(8) 0.026(7)
C33 0.109(8) 0.178(13) 0.083(6) -0.006(7) 0.009(5) 0.029(8)
C34 0.074(6) 0.162(11) 0.094(6) 0.016(7) 0.020(5) 0.011(6)
C35 0.095(6) 0.194(14) 0.093(7) -0.015(8) 0.038(6) -0.001(7)
C36 0.170(10) 0.111(9) 0.112(8) 0.038(7) 0.079(8) 0.027(7)
C37 0.138(10) 0.190(14) 0.105(7) -0.069(9) 0.038(7) 0.000(9)
C38 0.109(9) 0.264(19) 0.065(5) 0.002(8) 0.023(6) 0.018(10)
C39 0.100(8) 0.234(17) 0.122(9) -0.001(9) 0.063(7) 0.022(9)
C40 0.262(18) 0.082(8) 0.169(13) -0.007(8) 0.060(13) -0.014(9)
C41 0.108(9) 0.221(16) 0.087(7) 0.022(8) 0.014(6) 0.020(9)
C42 0.108(9) 0.199(16) 0.143(11) 0.064(10) -0.019(7) -0.033(9)
C43 0.217(14) 0.130(12) 0.184(13) 0.045(10) 0.144(12) 0.025(10)
C44 0.074(7) 0.237(16) 0.173(13) 0.019(11) 0.012(8) 0.055(9)
C45 0.168(11) 0.189(15) 0.232(17) -0.023(13) 0.108(12) -0.105(12)
C46 0.118(8) 0.173(14) 0.123(10) 0.027(9) 0.033(8) 0.039(8)
C47 0.164(12) 0.142(12) 0.188(13) 0.053(10) 0.112(11) 0.043(9)
C48 0.136(9) 0.241(18) 0.125(10) -0.042(11) 0.063(8) -0.076(10)
C49 0.187(14) 0.30(2) 0.077(8) 0.025(10) 0.042(9) 0.014(14)
C50 0.252(18) 0.244(19) 0.098(8) 0.050(10) 0.106(11) 0.049(15)
C51 0.185(14) 0.145(14) 0.173(13) 0.054(10) 0.050(11) 0.036(11)
C52 0.140(4) 0.141(4) 0.141(4) 0.0001(10) 0.0503(16) 0.0003(10)
C53 0.190(15) 0.203(18) 0.175(12) -0.007(12) 0.080(12) 0.088(13)
C54 0.258(19) 0.196(16) 0.110(9) 0.069(10) 0.069(11) 0.111(14)
C55 0.193(14) 0.079(7) 0.31(2) 0.001(11) 0.098(16) -0.009(8)
C56 0.102(11) 0.157(17) 0.110(11) -0.014(12) 0.023(8) -0.014(11)
C57 0.156(5) 0.158(5) 0.158(5) 0.000(2) 0.056(2) -0.003(2)
C58 0.144(10) 0.35(3) 0.108(10) 0.022(13) 0.031(8) 0.083(14)
C59 0.173(5) 0.176(5) 0.172(5) 0.001(2) 0.061(3) -0.001(2)
C60 0.105(8) 0.093(7) 0.137(9) -0.005(6) 0.037(7) -0.037(6)
C61 0.28(2) 0.149(13) 0.27(2) 0.078(14) 0.185(19) 0.050(14)
C62 0.191(6) 0.192(6) 0.191(6) 0.001(2) 0.069(3) -0.002(2)
C63 0.205(5) 0.205(6) 0.205(6) 0.0000(10) 0.073(2) 0.0003(10)
C64 0.234(7) 0.235(7) 0.232(7) 0.001(2) 0.083(3) 0.000(2)
C65 0.232(7) 0.231(7) 0.230(7) 0.000(2) 0.080(3) -0.002(2)
C66 0.202(5) 0.202(5) 0.202(5) -0.0003(10) 0.072(2) -0.0011(10)
C67 0.201(13) 0.090(9) 0.31(2) -0.070(9) 0.171(13) -0.066(8)
C68 0.46(3) 0.112(12) 0.192(15) -0.018(10) 0.202(15) -0.042(15)
C69 0.192(14) 0.126(14) 0.41(3) -0.111(15) 0.151(14) -0.064(10)
C70 0.175(5) 0.175(5) 0.174(5) -0.0008(10) 0.0633(19) 0.0002(10)
C71 0.205(6) 0.204(6) 0.206(6) 0.000(2) 0.074(3) 0.003(2)
C72 0.200(6) 0.199(6) 0.199(6) -0.002(2) 0.071(3) -0.001(2)
C73 0.171(5) 0.170(5) 0.169(5) -0.003(2) 0.061(3) 0.000(2)
C74 0.191(5) 0.190(5) 0.190(5) -0.0011(10) 0.068(2) 0.0004(10)
C75 0.229(7) 0.227(7) 0.230(7) 0.002(2) 0.083(3) -0.003(2)
C76 0.166(8) 0.166(8) 0.164(8) 0.000(2) 0.059(3) 0.000(2)
C77 0.166(6) 0.166(6) 0.165(6) 0.0005(10) 0.059(2) -0.0001(10)
C78 0.219(7) 0.217(7) 0.220(7) -0.001(2) 0.078(3) -0.001(2)
C79 0.207(5) 0.207(5) 0.207(5) 0.0005(10) 0.074(2) -0.0001(10)
C80 0.215(8) 0.214(8) 0.215(9) 0.000(2) 0.077(3) -0.002(2)
C81 0.150(7) 0.148(7) 0.150(7) 0.000(2) 0.053(3) -0.001(2)
C82 0.136(7) 0.135(7) 0.135(7) -0.001(2) 0.049(3) 0.000(2)
C83 0.132(6) 0.131(6) 0.131(6) 0.000(2) 0.046(3) -0.002(2)
C84 0.120(6) 0.120(6) 0.119(6) 0.000(2) 0.042(3) 0.000(2)
C85 0.125(5) 0.125(5) 0.125(5) -0.0002(10) 0.045(2) 0.0003(10)
C86 0.265(8) 0.262(8) 0.265(8) 0.002(2) 0.096(3) -0.002(2)
C87 0.162(7) 0.162(7) 0.160(7) 0.000(2) 0.057(3) -0.001(2)
C88 0.187(8) 0.188(8) 0.188(8) 0.000(2) 0.066(3) 0.001(2)
C89 0.218(6) 0.217(6) 0.218(6) -0.0006(10) 0.078(2) 0.0008(10)
C90 0.241(7) 0.241(7) 0.240(7) -0.002(2) 0.086(3) -0.001(2)
C93 0.136(5) 0.136(5) 0.136(5) -0.0002(10) 0.049(2) -0.0005(10)
C94 0.103(8) 0.143(16) 0.104(13) -0.022(12) 0.027(10) -0.023(10)
C95 0.198(11) 0.068(7) 0.118(8) -0.013(4) 0.016(7) 0.025(5)
C96 0.16(2) 0.12(2) 0.151(18) 0.004(14) 0.018(13) 0.062(16)
C97 0.35(3) 0.068(15) 0.114(19) 0.017(12) 0.095(19) 0.037(15)
C98 0.093(12) 0.24(4) 0.45(6) 0.09(4) -0.071(19) 0.028(11)
C99 0.163(17) 0.104(10) 0.13(2) 0.055(14) 0.048(17) 0.006(11)
C100 0.243(7) 0.241(7) 0.242(7) -0.001(2) 0.087(3) 0.002(2)
C101 0.132(7) 0.132(7) 0.133(7) -0.001(2) 0.047(3) 0.000(2)
C102 0.133(6) 0.132(6) 0.132(6) -0.0005(10) 0.048(2) 0.0001(10)
C103 0.205(9) 0.205(9) 0.204(8) 0.001(2) 0.074(4) -0.001(2)

loop_
_atom_type_symbol
_atom_type_description
_atom_type_scat_dispersion_real
_atom_type_scat_dispersion_imag
_atom_type_scat_source
C C 0.0147 0.0070 'International Tables Vol C Tables 4.2.6.8 and 6.1.1.4'
H H 0.0000 0.0000 'International Tables Vol C Tables 4.2.6.8 and 6.1.1.4'
Cu Cu -2.7974 3.6876 'International Tables Vol C Tables 4.2.6.8 and 6.1.1.4'
O O 0.0412 0.0250 'International Tables Vol C Tables 4.2.6.8 and 6.1.1.4'
Ti Ti 0.3614 1.4656 'International Tables Vol C Tables 4.2.6.8 and 6.1.1.4'

loop_
_geom_angle_atom_site_label_1
_geom_angle_atom_site_label_2
_geom_angle_atom_site_label_3
_geom_angle
_geom_angle_site_symmetry_1
_geom_angle_site_symmetry_3
_geom_angle_publ_flag
O23 Cu1 O34 91.2(2) . . ?
O23 Cu1 O77 95.3(2) . . ?
O23 Cu1 O94 84.5(3) . . ?
O77 Cu1 O34 89.1(3) . . ?
O77 Cu1 O94 162.3(3) . . ?
O89 Cu1 O23 162.0(3) . . ?
O89 Cu1 O34 106.7(3) . . ?
O89 Cu1 O77 87.6(3) . . ?
O89 Cu1 O94 87.4(3) . . ?
O94 Cu1 O34 108.6(3) . . ?
O43 Cu2 O21 89.6(2) . . ?
O60 Cu2 O21 91.0(2) . . ?
O60 Cu2 O43 95.9(3) . . ?
O74 Cu2 O21 109.8(3) . . ?
O74 Cu2 O43 160.4(3) . . ?
O74 Cu2 O60 86.8(3) . . ?
O74 Cu2 O96 87.1(3) . . ?
O96 Cu2 O21 103.9(3) . . ?
O96 Cu2 O43 85.5(3) . . ?
O96 Cu2 O60 165.0(3) . . ?
O4 Cu3 Ti1 37.60(18) . . ?
O4 Cu3 O49 77.3(2) . . ?
O4 Cu3 O99 162.8(3) . . ?
O49 Cu3 Ti1 39.75(16) . . ?
O99 Cu3 Ti1 138.4(3) . . ?
O99 Cu3 O49 102.0(4) . . ?
O100 Cu3 Ti1 126.5(3) . . ?
O100 Cu3 O4 89.2(4) . . ?
O100 Cu3 O49 163.8(3) . . ?
O100 Cu3 O99 93.6(4) . . ?
Cu3 Ti1 Ti3 93.33(5) . . ?
Cu3 Ti1 Ti5 94.76(6) . . ?
Ti2 Ti1 Cu3 76.19(6) . . ?
Ti2 Ti1 Ti3 96.43(6) . . ?
Ti2 Ti1 Ti5 95.12(6) . . ?
Ti5 Ti1 Ti3 167.20(7) . . ?
O1 Ti1 Cu3 117.15(18) . . ?
O1 Ti1 Ti2 116.50(17) . . ?
O1 Ti1 Ti3 28.93(17) . . ?
O1 Ti1 Ti5 138.73(18) . . ?
O1 Ti1 O4 127.2(2) . . ?
O1 Ti1 O5 110.1(3) . . ?
O1 Ti1 O7 95.8(2) . . ?
O1 Ti1 O49 96.9(2) . . ?
O4 Ti1 Cu3 37.77(17) . . ?
O4 Ti1 Ti2 38.53(17) . . ?
O4 Ti1 Ti3 98.42(17) . . ?
O4 Ti1 Ti5 94.05(17) . . ?
O4 Ti1 O7 77.7(2) . . ?
O4 Ti1 O49 78.6(3) . . ?
O5 Ti1 Cu3 117.66(18) . . ?
O5 Ti1 Ti2 115.84(17) . . ?
O5 Ti1 Ti3 138.91(18) . . ?
O5 Ti1 Ti5 28.65(17) . . ?
O5 Ti1 O4 122.7(2) . . ?
O5 Ti1 O7 96.9(2) . . ?
O5 Ti1 O49 97.4(2) . . ?
O7 Ti1 Cu3 115.40(18) . . ?
O7 Ti1 Ti2 39.23(16) . . ?
O7 Ti1 Ti3 92.66(15) . . ?
O7 Ti1 Ti5 92.79(15) . . ?
O7 Ti1 O49 156.2(3) . . ?
O49 Ti1 Cu3 40.9(2) . . ?
O49 Ti1 Ti2 117.0(2) . . ?
O49 Ti1 Ti3 88.92(18) . . ?
O49 Ti1 Ti5 90.73(18) . . ?
Ti1 Ti2 Ti6 94.82(6) . . ?
Ti1 Ti2 Ti8 95.96(6) . . ?
Ti8 Ti2 Ti6 168.61(6) . . ?
O4 Ti2 Ti1 39.95(18) . . ?
O4 Ti2 Ti6 96.64(17) . . ?
O4 Ti2 Ti8 93.98(17) . . ?
O4 Ti2 O7 80.3(2) . . ?
O4 Ti2 O38 83.2(2) . . ?
O7 Ti2 Ti1 40.39(17) . . ?
O7 Ti2 Ti6 91.87(16) . . ?
O7 Ti2 Ti8 93.97(16) . . ?
O7 Ti2 O38 163.3(2) . . ?
O9 Ti2 Ti1 117.67(18) . . ?
O9 Ti2 Ti6 140.62(17) . . ?
O9 Ti2 Ti8 28.46(16) . . ?
O9 Ti2 O4 122.4(2) . . ?
O9 Ti2 O7 98.9(2) . . ?
O9 Ti2 O20 112.5(2) . . ?
O9 Ti2 O38 92.2(2) . . ?
O20 Ti2 Ti1 116.86(18) . . ?
O20 Ti2 Ti6 28.17(17) . . ?
O20 Ti2 Ti8 140.84(18) . . ?
O20 Ti2 O4 124.7(2) . . ?
O20 Ti2 O7 97.8(2) . . ?
O20 Ti2 O38 89.3(2) . . ?
O38 Ti2 Ti1 123.09(18) . . ?
O38 Ti2 Ti6 87.22(17) . . ?
O38 Ti2 Ti8 89.95(17) . . ?
Ti4 Ti3 Ti1 82.11(5) . . ?
Ti4 Ti3 Ti23 112.46(6) . . ?
Ti10 Ti3 Ti1 138.94(6) . . ?
Ti10 Ti3 Ti4 62.06(5) . . ?
Ti10 Ti3 Ti11 80.16(6) . . ?
Ti10 Ti3 Ti23 116.70(6) . . ?
Ti11 Ti3 Ti1 64.52(5) . . ?
Ti11 Ti3 Ti4 61.22(5) . . ?
Ti11 Ti3 Ti23 158.04(7) . . ?
Ti23 Ti3 Ti1 94.31(6) . . ?
O1 Ti3 Ti1 26.47(17) . . ?
O1 Ti3 Ti4 79.20(15) . . ?
O1 Ti3 Ti10 119.95(18) . . ?
O1 Ti3 Ti11 40.20(17) . . ?
O1 Ti3 Ti23 119.94(18) . . ?
O1 Ti3 O12 78.2(2) . . ?
O1 Ti3 O29 85.6(2) . . ?
O2 Ti3 Ti1 74.53(15) . . ?
O2 Ti3 Ti4 35.27(16) . . ?
O2 Ti3 Ti10 85.45(16) . . ?
O2 Ti3 Ti11 89.53(16) . . ?
O2 Ti3 Ti23 78.57(17) . . ?
O2 Ti3 O1 87.4(2) . . ?
O2 Ti3 O12 76.9(2) . . ?
O2 Ti3 O29 166.6(3) . . ?
O12 Ti3 Ti1 97.72(15) . . ?
O12 Ti3 Ti4 41.73(15) . . ?
O12 Ti3 Ti10 42.14(14) . . ?
O12 Ti3 Ti11 40.03(15) . . ?
O12 Ti3 Ti23 148.60(16) . . ?
O24 Ti3 Ti1 170.49(18) . . ?
O24 Ti3 Ti4 90.26(18) . . ?
O24 Ti3 Ti10 37.92(18) . . ?
O24 Ti3 Ti11 116.55(19) . . ?
O24 Ti3 Ti23 83.33(19) . . ?
O24 Ti3 O1 156.6(3) . . ?
O24 Ti3 O2 96.0(2) . . ?
O24 Ti3 O12 80.1(2) . . ?
O24 Ti3 O29 86.0(2) . . ?
O29 Ti3 Ti1 103.26(18) . . ?
O29 Ti3 Ti4 131.70(19) . . ?
O29 Ti3 Ti10 88.09(18) . . ?
O29 Ti3 Ti11 77.75(18) . . ?
O29 Ti3 Ti23 114.86(19) . . ?
O29 Ti3 O12 90.4(2) . . ?
O40 Ti3 Ti1 80.86(19) . . ?
O40 Ti3 Ti4 129.3(2) . . ?
O40 Ti3 Ti10 137.00(19) . . ?
O40 Ti3 Ti11 142.82(19) . . ?
O40 Ti3 Ti23 24.05(19) . . ?
O40 Ti3 O1 102.9(3) . . ?
O40 Ti3 O2 94.1(3) . . ?
O40 Ti3 O12 170.9(3) . . ?
O40 Ti3 O24 99.9(3) . . ?
O40 Ti3 O29 98.6(3) . . ?
Ti6 Ti4 Ti3 68.52(5) . . ?
Ti6 Ti4 Ti14 57.09(5) . . ?
Ti9 Ti4 Ti3 105.22(6) . . ?
Ti9 Ti4 Ti6 105.17(6) . . ?
Ti9 Ti4 Ti14 145.36(7) . . ?
Ti9 Ti4 Ti16 129.88(7) . . ?
Ti14 Ti4 Ti3 95.50(6) . . ?
Ti16 Ti4 Ti3 115.36(6) . . ?
Ti16 Ti4 Ti6 116.01(6) . . ?
Ti16 Ti4 Ti14 59.01(5) . . ?
O2 Ti4 Ti3 34.59(16) . . ?
O2 Ti4 Ti6 35.40(15) . . ?
O2 Ti4 Ti9 100.87(15) . . ?
O2 Ti4 Ti14 80.72(15) . . ?
O2 Ti4 Ti16 129.23(15) . . ?
O2 Ti4 O6 101.5(2) . . ?
O2 Ti4 O12 75.5(2) . . ?
O2 Ti4 O14 76.4(2) . . ?
O2 Ti4 O15 85.9(2) . . ?
O2 Ti4 O16 102.9(2) . . ?
O6 Ti4 Ti3 85.10(15) . . ?
O6 Ti4 Ti6 126.14(16) . . ?
O6 Ti4 Ti9 37.08(15) . . ?
O6 Ti4 Ti14 176.54(17) . . ?
O6 Ti4 Ti16 117.67(16) . . ?
O6 Ti4 O12 71.2(2) . . ?
O6 Ti4 O14 144.4(2) . . ?
O6 Ti4 O15 141.6(2) . . ?
O6 Ti4 O16 74.5(2) . . ?
O12 Ti4 Ti3 41.01(16) . . ?
O12 Ti4 Ti6 107.55(16) . . ?
O12 Ti4 Ti9 106.78(15) . . ?
O12 Ti4 Ti14 107.07(15) . . ?
O12 Ti4 Ti16 87.41(16) . . ?
O14 Ti4 Ti3 107.42(17) . . ?
O14 Ti4 Ti6 41.21(16) . . ?
O14 Ti4 Ti9 107.64(16) . . ?
O14 Ti4 Ti14 38.53(15) . . ?
O14 Ti4 Ti16 87.55(16) . . ?
O14 Ti4 O12 138.8(2) . . ?
O15 Ti4 Ti3 80.22(16) . . ?
O15 Ti4 Ti6 80.50(17) . . ?
O15 Ti4 Ti9 173.20(17) . . ?
O15 Ti4 Ti14 35.54(16) . . ?
O15 Ti4 Ti16 43.31(16) . . ?
O15 Ti4 O12 74.5(2) . . ?
O15 Ti4 O14 74.0(2) . . ?
O16 Ti4 Ti3 127.35(16) . . ?
O16 Ti4 Ti6 85.35(17) . . ?
O16 Ti4 Ti9 37.92(16) . . ?
O16 Ti4 Ti14 107.63(17) . . ?
O16 Ti4 Ti16 117.13(16) . . ?
O16 Ti4 O12 144.5(2) . . ?
O16 Ti4 O14 71.5(2) . . ?
O16 Ti4 O15 141.0(2) . . ?
O22 Ti4 Ti3 138.39(18) . . ?
O22 Ti4 Ti6 139.2(2) . . ?
O22 Ti4 Ti9 95.99(18) . . ?
O22 Ti4 Ti14 85.92(19) . . ?
O22 Ti4 Ti16 33.89(17) . . ?
O22 Ti4 O2 163.1(2) . . ?
O22 Ti4 O6 91.4(2) . . ?
O22 Ti4 O12 98.9(2) . . ?
O22 Ti4 O14 99.3(2) . . ?
O22 Ti4 O15 77.2(2) . . ?
O22 Ti4 O16 90.9(2) . . ?
Ti7 Ti5 Ti1 83.13(5) . . ?
Ti7 Ti5 Ti17 113.62(6) . . ?
Ti12 Ti5 Ti1 65.26(5) . . ?
Ti12 Ti5 Ti7 61.14(5) . . ?
Ti12 Ti5 Ti17 159.56(7) . . ?
Ti13 Ti5 Ti1 139.56(6) . . ?
Ti13 Ti5 Ti7 61.76(5) . . ?
Ti13 Ti5 Ti12 79.73(6) . . ?
Ti13 Ti5 Ti17 116.33(6) . . ?
Ti17 Ti5 Ti1 94.97(6) . . ?
O5 Ti5 Ti1 26.65(16) . . ?
O5 Ti5 Ti7 80.68(15) . . ?
O5 Ti5 Ti12 41.17(16) . . ?
O5 Ti5 Ti13 120.64(17) . . ?
O5 Ti5 Ti17 120.44(17) . . ?
O5 Ti5 O10 79.7(2) . . ?
O5 Ti5 O36 83.0(2) . . ?
O8 Ti5 Ti1 75.33(16) . . ?
O8 Ti5 Ti7 35.70(16) . . ?
O8 Ti5 Ti12 89.93(17) . . ?
O8 Ti5 Ti13 85.46(16) . . ?
O8 Ti5 Ti17 79.46(17) . . ?
O8 Ti5 O5 88.9(2) . . ?
O8 Ti5 O10 77.7(2) . . ?
O8 Ti5 O17 96.5(2) . . ?
O8 Ti5 O36 166.0(3) . . ?
O10 Ti5 Ti1 99.03(15) . . ?
O10 Ti5 Ti7 42.09(16) . . ?
O10 Ti5 Ti12 40.12(14) . . ?
O10 Ti5 Ti13 41.43(14) . . ?
O10 Ti5 Ti17 149.08(16) . . ?
O11 Ti5 Ti1 80.51(18) . . ?
O11 Ti5 Ti7 130.32(19) . . ?
O11 Ti5 Ti12 143.1(2) . . ?
O11 Ti5 Ti13 137.1(2) . . ?
O11 Ti5 Ti17 24.37(19) . . ?
O11 Ti5 O5 102.2(2) . . ?
O11 Ti5 O8 94.7(2) . . ?
O11 Ti5 O10 172.1(3) . . ?
O11 Ti5 O17 100.7(3) . . ?
O11 Ti5 O36 98.2(3) . . ?
O17 Ti5 Ti1 171.84(17) . . ?
O17 Ti5 Ti7 90.06(17) . . ?
O17 Ti5 Ti12 115.17(19) . . ?
O17 Ti5 Ti13 37.26(18) . . ?
O17 Ti5 Ti17 83.61(19) . . ?
O17 Ti5 O5 156.0(3) . . ?
O17 Ti5 O10 78.6(2) . . ?
O17 Ti5 O36 86.6(2) . . ?
O36 Ti5 Ti1 101.25(17) . . ?
O36 Ti5 Ti7 131.0(2) . . ?
O36 Ti5 Ti12 76.42(19) . . ?
O36 Ti5 Ti13 88.89(18) . . ?
O36 Ti5 Ti17 114.5(2) . . ?
O36 Ti5 O10 89.6(2) . . ?
Ti4 Ti6 Ti2 82.28(5) . . ?
Ti4 Ti6 Ti23 113.92(6) . . ?
Ti14 Ti6 Ti2 138.72(7) . . ?
Ti14 Ti6 Ti4 61.95(5) . . ?
Ti14 Ti6 Ti22 80.47(6) . . ?
Ti14 Ti6 Ti23 116.52(7) . . ?
Ti22 Ti6 Ti2 63.86(5) . . ?
Ti22 Ti6 Ti4 61.63(5) . . ?
Ti22 Ti6 Ti23 159.12(7) . . ?
Ti23 Ti6 Ti2 95.70(5) . . ?
O2 Ti6 Ti2 75.49(15) . . ?
O2 Ti6 Ti4 36.21(15) . . ?
O2 Ti6 Ti14 85.56(16) . . ?
O2 Ti6 Ti22 90.97(16) . . ?
O2 Ti6 Ti23 79.07(16) . . ?
O2 Ti6 O14 77.5(2) . . ?
O2 Ti6 O20 90.3(2) . . ?
O2 Ti6 O55 167.2(3) . . ?
O14 Ti6 Ti2 97.82(16) . . ?
O14 Ti6 Ti4 41.44(16) . . ?
O14 Ti6 Ti14 41.67(15) . . ?
O14 Ti6 Ti22 40.96(15) . . ?
O14 Ti6 Ti23 148.94(17) . . ?
O18 Ti6 Ti2 171.8(2) . . ?
O18 Ti6 Ti4 90.74(19) . . ?
O18 Ti6 Ti14 37.89(18) . . ?
O18 Ti6 Ti22 116.45(19) . . ?
O18 Ti6 Ti23 83.13(18) . . ?
O18 Ti6 O2 96.3(2) . . ?
O18 Ti6 O14 79.5(2) . . ?
O18 Ti6 O20 156.4(2) . . ?
O18 Ti6 O55 85.4(3) . . ?
O20 Ti6 Ti2 26.43(15) . . ?
O20 Ti6 Ti4 81.32(18) . . ?
O20 Ti6 Ti14 120.84(17) . . ?
O20 Ti6 Ti22 40.55(16) . . ?
O20 Ti6 Ti23 120.43(17) . . ?
O20 Ti6 O14 79.9(2) . . ?
O20 Ti6 O55 83.3(2) . . ?
O41 Ti6 Ti2 80.2(2) . . ?
O41 Ti6 Ti4 129.6(2) . . ?
O41 Ti6 Ti14 138.2(2) . . ?
O41 Ti6 Ti22 141.3(2) . . ?
O41 Ti6 Ti23 24.5(2) . . ?
O41 Ti6 O2 93.5(3) . . ?
O41 Ti6 O14 170.9(3) . . ?
O41 Ti6 O18 101.2(3) . . ?
O41 Ti6 O20 101.0(3) . . ?
O41 Ti6 O55 98.6(3) . . ?
O55 Ti6 Ti2 102.45(18) . . ?
O55 Ti6 Ti4 131.3(2) . . ?
O55 Ti6 Ti14 88.14(18) . . ?
O55 Ti6 Ti22 77.0(2) . . ?
O55 Ti6 Ti23 113.7(2) . . ?
O55 Ti6 O14 90.4(3) . . ?
Ti5 Ti7 Ti8 67.86(5) . . ?
Ti5 Ti7 Ti13 56.86(5) . . ?
Ti8 Ti7 Ti13 94.99(6) . . ?
Ti9 Ti7 Ti5 104.40(6) . . ?
Ti9 Ti7 Ti8 104.90(6) . . ?
Ti9 Ti7 Ti13 144.94(7) . . ?
Ti9 Ti7 Ti27 130.59(7) . . ?
Ti27 Ti7 Ti5 115.99(7) . . ?
Ti27 Ti7 Ti8 115.66(6) . . ?
Ti27 Ti7 Ti13 59.22(5) . . ?
O3 Ti7 Ti5 84.40(16) . . ?
O3 Ti7 Ti8 125.75(16) . . ?
O3 Ti7 Ti9 37.40(16) . . ?
O3 Ti7 Ti13 107.74(17) . . ?
O3 Ti7 Ti27 118.34(17) . . ?
O3 Ti7 O10 71.4(2) . . ?
O3 Ti7 O26 141.4(2) . . ?
O3 Ti7 O28 144.5(2) . . ?
O8 Ti7 Ti5 34.61(16) . . ?
O8 Ti7 Ti8 34.89(16) . . ?
O8 Ti7 Ti9 99.72(16) . . ?
O8 Ti7 Ti13 80.36(16) . . ?
O8 Ti7 Ti27 129.70(16) . . ?
O8 Ti7 O3 100.7(2) . . ?
O8 Ti7 O10 75.6(2) . . ?
O8 Ti7 O19 101.6(2) . . ?
O8 Ti7 O26 85.7(2) . . ?
O8 Ti7 O28 75.6(2) . . ?
O10 Ti7 Ti5 41.13(16) . . ?
O10 Ti7 Ti8 106.72(17) . . ?
O10 Ti7 Ti9 107.18(15) . . ?
O10 Ti7 Ti13 38.41(14) . . ?
O10 Ti7 Ti27 87.58(15) . . ?
O10 Ti7 O28 137.8(2) . . ?
O19 Ti7 Ti5 126.27(16) . . ?
O19 Ti7 Ti8 85.07(18) . . ?
O19 Ti7 Ti9 38.06(17) . . ?
O19 Ti7 Ti13 176.37(17) . . ?
O19 Ti7 Ti27 117.51(16) . . ?
O19 Ti7 O3 75.0(2) . . ?
O19 Ti7 O10 144.9(2) . . ?
O19 Ti7 O26 141.4(2) . . ?
O19 Ti7 O28 71.4(2) . . ?
O26 Ti7 Ti5 79.86(16) . . ?
O26 Ti7 Ti8 79.78(18) . . ?
O26 Ti7 Ti9 174.55(18) . . ?
O26 Ti7 Ti13 35.34(17) . . ?
O26 Ti7 Ti27 43.97(16) . . ?
O26 Ti7 O10 73.7(2) . . ?
O26 Ti7 O28 74.0(2) . . ?
O28 Ti7 Ti5 106.55(16) . . ?
O28 Ti7 Ti8 40.79(15) . . ?
O28 Ti7 Ti9 107.56(16) . . ?
O28 Ti7 Ti13 106.36(15) . . ?
O28 Ti7 Ti27 87.67(16) . . ?
O46 Ti7 Ti5 139.2(2) . . ?
O46 Ti7 Ti8 139.0(2) . . ?
O46 Ti7 Ti9 96.63(18) . . ?
O46 Ti7 Ti13 86.2(2) . . ?
O46 Ti7 Ti27 33.96(17) . . ?
O46 Ti7 O3 92.2(2) . . ?
O46 Ti7 O8 163.7(2) . . ?
O46 Ti7 O10 99.4(3) . . ?
O46 Ti7 O19 91.4(3) . . ?
O46 Ti7 O26 77.9(2) . . ?
O46 Ti7 O28 99.6(3) . . ?
Ti7 Ti8 Ti2 81.83(5) . . ?
Ti7 Ti8 Ti17 113.50(6) . . ?
Ti17 Ti8 Ti2 95.04(5) . . ?
Ti18 Ti8 Ti2 138.46(7) . . ?
Ti18 Ti8 Ti7 61.86(5) . . ?
Ti18 Ti8 Ti17 116.74(6) . . ?
Ti18 Ti8 Ti20 79.68(6) . . ?
Ti20 Ti8 Ti2 64.50(5) . . ?
Ti20 Ti8 Ti7 60.69(5) . . ?
Ti20 Ti8 Ti17 158.84(7) . . ?
O8 Ti8 Ti2 74.06(16) . . ?
O8 Ti8 Ti7 35.65(15) . . ?
O8 Ti8 Ti17 79.38(16) . . ?
O8 Ti8 Ti18 85.70(16) . . ?
O8 Ti8 Ti20 89.27(16) . . ?
O8 Ti8 O9 88.1(2) . . ?
O8 Ti8 O28 77.5(2) . . ?
O8 Ti8 O31 97.1(2) . . ?
O8 Ti8 O63 166.0(2) . . ?
O9 Ti8 Ti2 26.19(15) . . ?
O9 Ti8 Ti7 80.29(17) . . ?
O9 Ti8 Ti17 119.85(17) . . ?
O9 Ti8 Ti18 120.63(18) . . ?
O9 Ti8 Ti20 41.20(17) . . ?
O9 Ti8 O28 79.4(2) . . ?
O9 Ti8 O63 84.2(2) . . ?
O25 Ti8 Ti2 81.54(19) . . ?
O25 Ti8 Ti7 131.1(2) . . ?
O25 Ti8 Ti17 24.69(18) . . ?
O25 Ti8 Ti18 137.23(19) . . ?
O25 Ti8 Ti20 142.97(19) . . ?
O25 Ti8 O8 95.4(2) . . ?
O25 Ti8 O9 102.1(3) . . ?
O25 Ti8 O28 172.8(3) . . ?
O25 Ti8 O31 100.6(3) . . ?
O25 Ti8 O63 97.5(3) . . ?
O28 Ti8 Ti2 97.83(15) . . ?
O28 Ti8 Ti7 42.00(16) . . ?
O28 Ti8 Ti17 149.27(17) . . ?
O28 Ti8 Ti18 41.63(15) . . ?
O28 Ti8 Ti20 39.82(15) . . ?
O31 Ti8 Ti2 171.09(19) . . ?
O31 Ti8 Ti7 90.40(19) . . ?
O31 Ti8 Ti17 84.04(17) . . ?
O31 Ti8 Ti18 37.41(17) . . ?
O31 Ti8 Ti20 115.30(17) . . ?
O31 Ti8 O9 156.1(2) . . ?
O31 Ti8 O28 79.0(2) . . ?
O31 Ti8 O63 85.6(2) . . ?
O63 Ti8 Ti2 102.81(18) . . ?
O63 Ti8 Ti7 131.0(2) . . ?
O63 Ti8 Ti17 114.56(19) . . ?
O63 Ti8 Ti18 88.23(19) . . ?
O63 Ti8 Ti20 77.27(18) . . ?
O63 Ti8 O28 89.6(2) . . ?
Ti7 Ti9 Ti4 159.32(7) . . ?
O3 Ti9 Ti4 137.03(18) . . ?
O3 Ti9 Ti7 40.38(17) . . ?
O3 Ti9 O7 86.1(2) . . ?
O3 Ti9 O16 171.6(2) . . ?
O3 Ti9 O19 79.7(2) . . ?
O3 Ti9 O32 94.6(3) . . ?
O6 Ti9 Ti4 40.36(17) . . ?
O6 Ti9 Ti7 137.26(17) . . ?
O6 Ti9 O3 98.9(2) . . ?
O6 Ti9 O7 85.4(2) . . ?
O6 Ti9 O16 80.4(2) . . ?
O6 Ti9 O19 171.8(2) . . ?
O6 Ti9 O32 95.9(3) . . ?
O7 Ti9 Ti4 78.92(14) . . ?
O7 Ti9 Ti7 80.40(14) . . ?
O16 Ti9 Ti4 40.58(17) . . ?
O16 Ti9 Ti7 137.44(18) . . ?
O16 Ti9 O7 85.5(2) . . ?
O16 Ti9 O19 99.8(3) . . ?
O16 Ti9 O32 93.9(3) . . ?
O19 Ti9 Ti4 138.13(19) . . ?
O19 Ti9 Ti7 39.82(17) . . ?
O19 Ti9 O7 86.5(2) . . ?
O19 Ti9 O32 92.2(3) . . ?
O32 Ti9 Ti4 101.48(19) . . ?
O32 Ti9 Ti7 99.19(19) . . ?
O32 Ti9 O7 178.4(3) . . ?
Ti3 Ti10 Ti4 61.58(5) . . ?
Ti3 Ti10 Ti16 120.86(6) . . ?
Ti16 Ti10 Ti4 59.37(5) . . ?
Ti24 Ti10 Ti3 179.15(8) . . ?
Ti24 Ti10 Ti4 118.16(7) . . ?
Ti24 Ti10 Ti16 58.84(5) . . ?
O12 Ti10 Ti3 44.23(17) . . ?
O12 Ti10 Ti4 41.07(16) . . ?
O12 Ti10 Ti16 89.60(17) . . ?
O12 Ti10 Ti24 136.20(18) . . ?
O12 Ti10 O30 95.9(2) . . ?
O15 Ti10 Ti3 85.92(16) . . ?
O15 Ti10 Ti4 37.66(15) . . ?
O15 Ti10 Ti16 43.23(17) . . ?
O15 Ti10 Ti24 93.46(16) . . ?
O15 Ti10 O12 78.7(2) . . ?
O15 Ti10 O30 80.2(2) . . ?
O15 Ti10 O35 161.7(3) . . ?
O23 Ti10 Ti3 137.2(2) . . ?
O23 Ti10 Ti4 131.5(2) . . ?
O23 Ti10 Ti16 84.19(19) . . ?
O23 Ti10 Ti24 42.3(2) . . ?
O23 Ti10 O12 172.5(3) . . ?
O23 Ti10 O15 93.9(2) . . ?
O23 Ti10 O24 99.4(3) . . ?
O23 Ti10 O30 81.7(3) . . ?
O23 Ti10 O35 95.1(3) . . ?
O24 Ti10 Ti3 38.27(16) . . ?
O24 Ti10 Ti4 90.09(17) . . ?
O24 Ti10 Ti16 138.09(19) . . ?
O24 Ti10 Ti24 141.31(17) . . ?
O24 Ti10 O12 82.5(2) . . ?
O24 Ti10 O15 94.9(2) . . ?
O24 Ti10 O30 175.1(2) . . ?
O24 Ti10 O35 99.1(3) . . ?
O30 Ti10 Ti3 139.81(16) . . ?
O30 Ti10 Ti4 85.68(16) . . ?
O30 Ti10 Ti16 37.13(17) . . ?
O30 Ti10 Ti24 40.52(16) . . ?
O35 Ti10 Ti3 98.00(19) . . ?
O35 Ti10 Ti4 130.30(19) . . ?
O35 Ti10 Ti16 122.3(2) . . ?
O35 Ti10 Ti24 82.78(19) . . ?
O35 Ti10 O12 91.6(2) . . ?
O35 Ti10 O30 85.5(3) . . ?
Ti3 Ti11 Ti4 60.42(5) . . ?
O1 Ti11 Ti3 38.21(14) . . ?
O1 Ti11 Ti4 77.49(15) . . ?
O6 Ti11 Ti3 89.02(17) . . ?
O6 Ti11 Ti4 35.60(16) . . ?
O6 Ti11 O1 87.0(2) . . ?
O6 Ti11 O12 76.2(2) . . ?
O6 Ti11 O37 164.4(2) . . ?
O12 Ti11 Ti3 42.00(17) . . ?
O12 Ti11 Ti4 40.82(16) . . ?
O12 Ti11 O1 78.2(2) . . ?
O13 Ti11 Ti3 126.90(19) . . ?
O13 Ti11 Ti4 127.89(18) . . ?
O13 Ti11 O1 89.0(2) . . ?
O13 Ti11 O6 94.5(2) . . ?
O13 Ti11 O12 164.4(2) . . ?
O13 Ti11 O37 98.4(2) . . ?
O13 Ti11 O42 97.8(3) . . ?
O37 Ti11 Ti3 76.19(18) . . ?
O37 Ti11 Ti4 129.23(17) . . ?
O37 Ti11 O1 84.5(2) . . ?
O37 Ti11 O12 89.3(2) . . ?
O42 Ti11 Ti3 134.3(2) . . ?
O42 Ti11 Ti4 101.88(19) . . ?
O42 Ti11 O1 171.6(2) . . ?
O42 Ti11 O6 97.4(2) . . ?
O42 Ti11 O12 95.8(3) . . ?
O42 Ti11 O37 89.6(3) . . ?
Ti5 Ti12 Ti7 60.21(5) . . ?
O3 Ti12 Ti5 87.91(17) . . ?
O3 Ti12 Ti7 35.37(16) . . ?
O3 Ti12 O5 86.7(2) . . ?
O3 Ti12 O10 76.4(2) . . ?
O3 Ti12 O39 164.5(3) . . ?
O5 Ti12 Ti5 37.53(14) . . ?
O5 Ti12 Ti7 77.92(14) . . ?
O10 Ti12 Ti5 41.80(16) . . ?
O10 Ti12 Ti7 41.18(16) . . ?
O10 Ti12 O5 77.8(2) . . ?
O13 Ti12 Ti5 125.37(19) . . ?
O13 Ti12 Ti7 127.37(18) . . ?
O13 Ti12 O3 94.2(2) . . ?
O13 Ti12 O5 88.0(2) . . ?
O13 Ti12 O10 163.3(2) . . ?
O13 Ti12 O39 97.5(2) . . ?
O39 Ti12 Ti5 77.1(2) . . ?
O39 Ti12 Ti7 130.05(19) . . ?
O39 Ti12 O5 83.6(2) . . ?
O39 Ti12 O10 89.8(2) . . ?
O67 Ti12 Ti5 135.4(2) . . ?
O67 Ti12 Ti7 102.2(2) . . ?
O67 Ti12 O3 98.2(3) . . ?
O67 Ti12 O5 171.7(3) . . ?
O67 Ti12 O10 96.8(3) . . ?
O67 Ti12 O13 98.3(3) . . ?
O67 Ti12 O39 90.1(3) . . ?
Ti5 Ti13 Ti7 61.38(5) . . ?
Ti5 Ti13 Ti27 120.51(7) . . ?
Ti27 Ti13 Ti7 59.22(5) . . ?
Ti28 Ti13 Ti5 178.89(9) . . ?
Ti28 Ti13 Ti7 118.19(8) . . ?
Ti28 Ti13 Ti27 59.02(6) . . ?
O10 Ti13 Ti5 43.79(17) . . ?
O10 Ti13 Ti7 41.46(16) . . ?
O10 Ti13 Ti27 89.93(17) . . ?
O10 Ti13 Ti28 136.68(18) . . ?
O10 Ti13 O44 96.4(2) . . ?
O17 Ti13 Ti5 37.79(16) . . ?
O17 Ti13 Ti7 90.15(17) . . ?
O17 Ti13 Ti27 138.70(19) . . ?
O17 Ti13 Ti28 141.78(18) . . ?
O17 Ti13 O10 81.5(2) . . ?
O17 Ti13 O26 95.2(2) . . ?
O17 Ti13 O44 175.8(3) . . ?
O17 Ti13 O62 97.7(3) . . ?
O26 Ti13 Ti5 85.65(17) . . ?
O26 Ti13 Ti7 38.03(16) . . ?
O26 Ti13 Ti27 43.53(18) . . ?
O26 Ti13 Ti28 93.46(17) . . ?
O26 Ti13 O10 79.4(2) . . ?
O26 Ti13 O44 80.8(3) . . ?
O26 Ti13 O62 162.0(3) . . ?
O43 Ti13 Ti5 136.8(2) . . ?
O43 Ti13 Ti7 131.9(2) . . ?
O43 Ti13 Ti27 84.9(2) . . ?
O43 Ti13 Ti28 42.6(2) . . ?
O43 Ti13 O10 173.4(3) . . ?
O43 Ti13 O17 99.6(3) . . ?
O43 Ti13 O26 94.0(3) . . ?
O43 Ti13 O44 82.0(3) . . ?
O43 Ti13 O62 96.2(3) . . ?
O44 Ti13 Ti5 139.88(17) . . ?
O44 Ti13 Ti7 85.89(19) . . ?
O44 Ti13 Ti27 37.3(2) . . ?
O44 Ti13 Ti28 40.45(16) . . ?
O62 Ti13 Ti5 96.89(19) . . ?
O62 Ti13 Ti7 129.16(19) . . ?
O62 Ti13 Ti27 122.8(2) . . ?
O62 Ti13 Ti28 84.15(19) . . ?
O62 Ti13 O10 90.1(2) . . ?
O62 Ti13 O44 86.0(3) . . ?
Ti6 Ti14 Ti4 60.96(5) . . ?
Ti6 Ti14 Ti16 120.63(7) . . ?
Ti16 Ti14 Ti4 59.78(5) . . ?
Ti26 Ti14 Ti4 118.76(8) . . ?
Ti26 Ti14 Ti6 179.02(8) . . ?
Ti26 Ti14 Ti16 59.04(6) . . ?
O14 Ti14 Ti4 40.45(17) . . ?
O14 Ti14 Ti6 43.58(17) . . ?
O14 Ti14 Ti16 89.72(18) . . ?
O14 Ti14 Ti26 136.91(18) . . ?
O14 Ti14 O33 96.1(2) . . ?
O15 Ti14 Ti4 37.93(16) . . ?
O15 Ti14 Ti6 85.54(17) . . ?
O15 Ti14 Ti16 43.45(17) . . ?
O15 Ti14 Ti26 93.75(17) . . ?
O15 Ti14 O14 78.3(2) . . ?
O15 Ti14 O33 80.3(2) . . ?
O15 Ti14 O84 161.7(3) . . ?
O18 Ti14 Ti4 89.92(17) . . ?
O18 Ti14 Ti6 37.98(17) . . ?
O18 Ti14 Ti16 138.77(19) . . ?
O18 Ti14 Ti26 141.55(18) . . ?
O18 Ti14 O14 81.5(2) . . ?
O18 Ti14 O15 95.4(2) . . ?
O18 Ti14 O33 175.4(3) . . ?
O18 Ti14 O84 97.3(3) . . ?
O33 Ti14 Ti4 85.78(18) . . ?
O33 Ti14 Ti6 139.42(18) . . ?
O33 Ti14 Ti16 36.99(18) . . ?
O33 Ti14 Ti26 40.96(17) . . ?
O77 Ti14 Ti4 132.0(2) . . ?
O77 Ti14 Ti6 136.6(2) . . ?
O77 Ti14 Ti16 84.8(2) . . ?
O77 Ti14 Ti26 42.8(2) . . ?
O77 Ti14 O14 172.5(3) . . ?
O77 Ti14 O15 94.1(3) . . ?
O77 Ti14 O18 99.2(3) . . ?
O77 Ti14 O33 82.6(3) . . ?
O77 Ti14 O84 96.8(3) . . ?
O84 Ti14 Ti4 128.84(19) . . ?
O84 Ti14 Ti6 96.41(19) . . ?
O84 Ti14 Ti16 123.2(2) . . ?
O84 Ti14 Ti26 84.48(19) . . ?
O84 Ti14 O14 90.6(2) . . ?
O84 Ti14 O33 86.6(3) . . ?
O17 Ti15 Ti19 96.46(17) . . ?
O17 Ti15 O27 86.2(2) . . ?
O17 Ti15 O50 92.9(2) . . ?
O17 Ti15 O79 170.4(3) . . ?
O21 Ti15 Ti19 36.3(2) . . ?
O21 Ti15 O17 95.7(2) . . ?
O21 Ti15 O27 79.3(3) . . ?
O21 Ti15 O50 161.2(3) . . ?
O21 Ti15 O79 87.4(3) . . ?
O27 Ti15 Ti19 43.45(17) . . ?
O27 Ti15 O50 84.7(3) . . ?
O27 Ti15 O79 85.4(3) . . ?
O50 Ti15 Ti19 126.0(2) . . ?
O50 Ti15 O79 81.7(3) . . ?
O53 Ti15 Ti19 138.7(2) . . ?
O53 Ti15 O17 96.9(3) . . ?
O53 Ti15 O21 103.5(3) . . ?
O53 Ti15 O27 175.6(3) . . ?
O53 Ti15 O50 92.0(3) . . ?
O53 Ti15 O79 91.2(3) . . ?
O79 Ti15 Ti19 80.6(2) . . ?
Ti10 Ti16 Ti4 61.53(5) . . ?
Ti14 Ti16 Ti4 61.22(5) . . ?
Ti14 Ti16 Ti10 71.96(6) . . ?
Ti24 Ti16 Ti4 118.83(7) . . ?
Ti24 Ti16 Ti10 57.35(5) . . ?
Ti24 Ti16 Ti14 100.79(7) . . ?
Ti26 Ti16 Ti4 118.33(8) . . ?
Ti26 Ti16 Ti10 100.35(7) . . ?
Ti26 Ti16 Ti14 57.16(6) . . ?
Ti26 Ti16 Ti24 76.12(6) . . ?
O15 Ti16 Ti4 40.26(14) . . ?
O15 Ti16 Ti10 38.39(15) . . ?
O15 Ti16 Ti14 37.78(15) . . ?
O15 Ti16 Ti24 88.12(15) . . ?
O15 Ti16 Ti26 87.39(16) . . ?
O22 Ti16 Ti4 33.47(17) . . ?
O22 Ti16 Ti10 87.80(18) . . ?
O22 Ti16 Ti14 87.62(19) . . ?
O22 Ti16 Ti24 138.16(19) . . ?
O22 Ti16 Ti26 138.0(2) . . ?
O22 Ti16 O15 73.7(2) . . ?
O22 Ti16 O30 99.5(2) . . ?
O22 Ti16 O33 99.2(3) . . ?
O22 Ti16 O56 168.8(3) . . ?
O30 Ti16 Ti4 89.32(17) . . ?
O30 Ti16 Ti10 39.47(17) . . ?
O30 Ti16 Ti14 109.98(18) . . ?
O30 Ti16 Ti24 39.04(17) . . ?
O30 Ti16 Ti26 112.96(18) . . ?
O30 Ti16 O15 77.7(2) . . ?
O30 Ti16 O56 78.1(2) . . ?
O33 Ti16 Ti4 88.77(18) . . ?
O33 Ti16 Ti10 109.8(2) . . ?
O33 Ti16 Ti14 39.32(19) . . ?
O33 Ti16 Ti24 113.27(19) . . ?
O33 Ti16 Ti26 39.22(17) . . ?
O33 Ti16 O15 77.0(2) . . ?
O33 Ti16 O30 142.7(3) . . ?
O33 Ti16 O56 77.4(3) . . ?
O56 Ti16 Ti4 135.36(18) . . ?
O56 Ti16 Ti10 83.50(17) . . ?
O56 Ti16 Ti14 83.03(19) . . ?
O56 Ti16 Ti24 39.26(17) . . ?
O56 Ti16 Ti26 38.26(18) . . ?
O56 Ti16 O15 95.1(2) . . ?
O76 Ti16 Ti4 129.2(2) . . ?
O76 Ti16 Ti10 143.8(2) . . ?
O76 Ti16 Ti14 144.1(2) . . ?
O76 Ti16 Ti24 100.3(2) . . ?
O76 Ti16 Ti26 100.8(2) . . ?
O76 Ti16 O15 169.4(3) . . ?
O76 Ti16 O22 95.7(3) . . ?
O76 Ti16 O30 104.7(3) . . ?
O76 Ti16 O33 105.2(3) . . ?
O76 Ti16 O56 95.5(3) . . ?
Ti8 Ti17 Ti5 64.79(5) . . ?
O11 Ti17 Ti5 22.60(16) . . ?
O11 Ti17 Ti8 81.39(16) . . ?
O11 Ti17 O25 93.2(2) . . ?
O11 Ti17 O51 93.3(3) . . ?
O11 Ti17 O52 87.8(3) . . ?
O11 Ti17 O83 175.3(3) . . ?
O25 Ti17 Ti5 82.13(18) . . ?
O25 Ti17 Ti8 22.92(17) . . ?
O25 Ti17 O51 89.6(3) . . ?
O25 Ti17 O52 173.4(3) . . ?
O25 Ti17 O83 89.2(3) . . ?
O27 Ti17 Ti5 77.30(19) . . ?
O27 Ti17 Ti8 77.13(19) . . ?
O27 Ti17 O11 95.7(3) . . ?
O27 Ti17 O25 95.3(3) . . ?
O27 Ti17 O51 169.5(3) . . ?
O27 Ti17 O52 91.1(3) . . ?
O27 Ti17 O83 88.1(3) . . ?
O51 Ti17 Ti5 112.7(2) . . ?
O51 Ti17 Ti8 109.72(18) . . ?
O52 Ti17 Ti5 101.0(2) . . ?
O52 Ti17 Ti8 163.0(2) . . ?
O52 Ti17 O51 83.8(3) . . ?
O52 Ti17 O83 89.4(3) . . ?
O83 Ti17 Ti5 162.1(2) . . ?
O83 Ti17 Ti8 102.2(2) . . ?
O83 Ti17 O51 82.7(3) . . ?
Ti8 Ti18 Ti7 61.59(5) . . ?
Ti8 Ti18 Ti27 120.62(7) . . ?
Ti27 Ti18 Ti7 59.14(5) . . ?
Ti29 Ti18 Ti7 117.92(8) . . ?
Ti29 Ti18 Ti8 179.39(10) . . ?
Ti29 Ti18 Ti27 58.86(6) . . ?
O26 Ti18 Ti7 38.05(17) . . ?
O26 Ti18 Ti8 85.72(17) . . ?
O26 Ti18 Ti27 43.57(17) . . ?
O26 Ti18 Ti29 93.67(18) . . ?
O26 Ti18 O28 79.4(2) . . ?
O26 Ti18 O68 80.4(3) . . ?
O26 Ti18 O69 162.1(3) . . ?
O28 Ti18 Ti7 41.47(17) . . ?
O28 Ti18 Ti8 43.77(16) . . ?
O28 Ti18 Ti27 90.01(18) . . ?
O28 Ti18 Ti29 136.16(18) . . ?
O28 Ti18 O68 96.5(2) . . ?
O31 Ti18 Ti7 91.18(17) . . ?
O31 Ti18 Ti8 38.71(17) . . ?
O31 Ti18 Ti27 139.11(19) . . ?
O31 Ti18 Ti29 141.38(18) . . ?
O31 Ti18 O26 95.6(2) . . ?
O31 Ti18 O28 82.4(2) . . ?
O31 Ti18 O68 176.0(3) . . ?
O31 Ti18 O69 97.8(3) . . ?
O60 Ti18 Ti7 132.2(2) . . ?
O60 Ti18 Ti8 136.7(2) . . ?
O60 Ti18 Ti27 85.1(2) . . ?
O60 Ti18 Ti29 43.2(2) . . ?
O60 Ti18 O26 94.3(3) . . ?
O60 Ti18 O28 173.7(3) . . ?
O60 Ti18 O31 98.6(3) . . ?
O60 Ti18 O68 82.0(3) . . ?
O60 Ti18 O69 95.4(3) . . ?
O68 Ti18 Ti7 85.47(17) . . ?
O68 Ti18 Ti8 139.90(18) . . ?
O68 Ti18 Ti27 36.9(2) . . ?
O68 Ti18 Ti29 39.95(17) . . ?
O69 Ti18 Ti7 129.54(19) . . ?
O69 Ti18 Ti8 97.4(2) . . ?
O69 Ti18 Ti27 122.5(2) . . ?
O69 Ti18 Ti29 83.2(2) . . ?
O69 Ti18 O28 90.6(2) . . ?
O69 Ti18 O68 86.1(3) . . ?
O21 Ti19 Ti15 36.59(18) . . ?
O21 Ti19 O27 79.5(3) . . ?
O21 Ti19 O31 96.3(3) . . ?
O21 Ti19 O61 160.3(3) . . ?
O21 Ti19 O78 86.6(3) . . ?
O27 Ti19 Ti15 43.40(17) . . ?
O27 Ti19 O61 84.8(3) . . ?
O27 Ti19 O78 84.7(3) . . ?
O31 Ti19 Ti15 97.08(18) . . ?
O31 Ti19 O27 86.5(2) . . ?
O31 Ti19 O61 94.5(3) . . ?
O31 Ti19 O78 170.0(3) . . ?
O58 Ti19 Ti15 139.0(2) . . ?
O58 Ti19 O21 103.5(3) . . ?
O58 Ti19 O27 175.3(3) . . ?
O58 Ti19 O31 96.7(3) . . ?
O58 Ti19 O61 91.5(3) . . ?
O58 Ti19 O78 91.8(3) . . ?
O61 Ti19 Ti15 125.5(2) . . ?
O61 Ti19 O78 80.1(3) . . ?
O78 Ti19 Ti15 79.6(2) . . ?
Ti8 Ti20 Ti7 60.34(5) . . ?
O9 Ti20 Ti7 78.01(15) . . ?
O9 Ti20 Ti8 37.60(14) . . ?
O19 Ti20 Ti7 34.79(17) . . ?
O19 Ti20 Ti8 88.13(17) . . ?
O19 Ti20 O9 87.5(2) . . ?
O19 Ti20 O28 76.1(2) . . ?
O19 Ti20 O54 164.0(3) . . ?
O28 Ti20 Ti7 41.51(16) . . ?
O28 Ti20 Ti8 41.28(16) . . ?
O28 Ti20 O9 77.3(2) . . ?
O28 Ti20 O54 89.0(3) . . ?
O47 Ti20 Ti7 126.3(2) . . ?
O47 Ti20 Ti8 124.8(2) . . ?
O47 Ti20 O9 87.4(2) . . ?
O47 Ti20 O19 94.0(3) . . ?
O47 Ti20 O28 162.0(2) . . ?
O47 Ti20 O54 98.6(3) . . ?
O54 Ti20 Ti7 129.7(2) . . ?
O54 Ti20 Ti8 76.55(18) . . ?
O54 Ti20 O9 83.3(2) . . ?
O102 Ti20 Ti7 101.4(2) . . ?
O102 Ti20 Ti8 134.6(2) . . ?
O102 Ti20 O9 171.1(3) . . ?
O102 Ti20 O19 97.0(3) . . ?
O102 Ti20 O28 96.3(3) . . ?
O102 Ti20 O47 99.9(3) . . ?
O102 Ti20 O54 90.6(3) . . ?
O24 Ti21 Ti25 96.29(18) . . ?
O24 Ti21 O45 86.3(2) . . ?
O24 Ti21 O85 169.6(3) . . ?
O24 Ti21 O86 95.0(3) . . ?
O34 Ti21 Ti25 37.5(2) . . ?
O34 Ti21 O24 95.6(3) . . ?
O34 Ti21 O45 80.3(3) . . ?
O34 Ti21 O85 87.1(3) . . ?
O34 Ti21 O86 161.5(3) . . ?
O45 Ti21 Ti25 43.29(17) . . ?
O45 Ti21 O85 84.3(3) . . ?
O45 Ti21 O86 85.3(3) . . ?
O66 Ti21 Ti25 139.7(2) . . ?
O66 Ti21 O24 96.2(3) . . ?
O66 Ti21 O34 103.1(3) . . ?
O66 Ti21 O45 175.5(3) . . ?
O66 Ti21 O85 93.0(3) . . ?
O66 Ti21 O86 90.8(3) . . ?
O85 Ti21 Ti25 79.7(3) . . ?
O86 Ti21 Ti25 126.0(3) . . ?
O86 Ti21 O85 79.9(3) . . ?
Ti6 Ti22 Ti4 59.52(5) . . ?
O14 Ti22 Ti4 39.92(17) . . ?
O14 Ti22 Ti6 41.55(17) . . ?
O14 Ti22 O20 77.4(2) . . ?
O16 Ti22 Ti4 35.36(17) . . ?
O16 Ti22 Ti6 88.27(17) . . ?
O16 Ti22 O14 75.0(2) . . ?
O16 Ti22 O20 88.5(2) . . ?
O16 Ti22 O48 164.4(3) . . ?
O20 Ti22 Ti4 77.84(16) . . ?
O20 Ti22 Ti6 37.40(15) . . ?
O47 Ti22 Ti4 126.7(2) . . ?
O47 Ti22 Ti6 127.0(2) . . ?
O47 Ti22 O14 162.8(2) . . ?
O47 Ti22 O16 93.8(3) . . ?
O47 Ti22 O20 89.6(2) . . ?
O47 Ti22 O48 99.8(3) . . ?
O47 Ti22 O64 98.3(3) . . ?
O48 Ti22 Ti4 129.2(2) . . ?
O48 Ti22 Ti6 77.4(2) . . ?
O48 Ti22 O14 90.1(3) . . ?
O48 Ti22 O20 83.8(3) . . ?
O64 Ti22 Ti4 102.6(2) . . ?
O64 Ti22 Ti6 133.9(2) . . ?
O64 Ti22 O14 96.1(3) . . ?
O64 Ti22 O16 97.9(3) . . ?
O64 Ti22 O20 169.4(3) . . ?
O64 Ti22 O48 87.9(3) . . ?
Ti6 Ti23 Ti3 64.90(5) . . ?
O40 Ti23 Ti3 22.45(17) . . ?
O40 Ti23 Ti6 81.68(18) . . ?
O40 Ti23 O65 174.3(3) . . ?
O40 Ti23 O72 90.0(3) . . ?
O40 Ti23 O82 91.5(3) . . ?
O41 Ti23 Ti3 81.14(19) . . ?
O41 Ti23 Ti6 23.23(18) . . ?
O41 Ti23 O40 92.1(3) . . ?
O41 Ti23 O65 86.8(3) . . ?
O41 Ti23 O72 94.6(3) . . ?
O41 Ti23 O82 174.4(3) . . ?
O45 Ti23 Ti3 77.4(2) . . ?
O45 Ti23 Ti6 77.80(19) . . ?
O45 Ti23 O40 95.3(3) . . ?
O45 Ti23 O41 97.4(3) . . ?
O45 Ti23 O65 90.3(3) . . ?
O45 Ti23 O72 166.7(3) . . ?
O45 Ti23 O82 86.6(3) . . ?
O65 Ti23 Ti3 161.5(2) . . ?
O65 Ti23 Ti6 99.2(2) . . ?
O65 Ti23 O82 89.2(3) . . ?
O72 Ti23 Ti3 110.3(2) . . ?
O72 Ti23 Ti6 115.2(2) . . ?
O72 Ti23 O65 84.6(3) . . ?
O72 Ti23 O82 81.0(3) . . ?
O82 Ti23 Ti3 103.7(2) . . ?
O82 Ti23 Ti6 162.2(2) . . ?
Ti10 Ti24 Ti16 63.80(5) . . ?
O23 Ti24 Ti10 37.05(17) . . ?
O23 Ti24 Ti16 84.95(16) . . ?
O23 Ti24 O57 84.9(3) . . ?
O30 Ti24 Ti10 43.87(18) . . ?
O30 Ti24 Ti16 39.64(18) . . ?
O30 Ti24 O23 79.8(2) . . ?
O30 Ti24 O57 86.2(3) . . ?
O30 Ti24 O59 163.6(3) . . ?
O56 Ti24 Ti10 92.36(18) . . ?
O56 Ti24 Ti16 44.22(17) . . ?
O56 Ti24 O23 88.5(3) . . ?
O56 Ti24 O30 83.7(3) . . ?
O56 Ti24 O57 168.8(3) . . ?
O56 Ti24 O59 102.3(3) . . ?
O57 Ti24 Ti10 76.90(19) . . ?
O57 Ti24 Ti16 125.84(18) . . ?
O59 Ti24 Ti10 120.0(2) . . ?
O59 Ti24 Ti16 145.2(2) . . ?
O59 Ti24 O23 85.0(3) . . ?
O59 Ti24 O57 86.2(3) . . ?
O80 Ti24 Ti10 142.4(3) . . ?
O80 Ti24 Ti16 99.1(2) . . ?
O80 Ti24 O23 174.6(3) . . ?
O80 Ti24 O30 101.0(3) . . ?
O80 Ti24 O56 96.9(3) . . ?
O80 Ti24 O57 89.8(3) . . ?
O80 Ti24 O59 93.5(3) . . ?
O18 Ti25 Ti21 96.64(19) . . ?
O18 Ti25 O45 86.5(2) . . ?
O18 Ti25 O81 91.8(3) . . ?
O18 Ti25 O95 170.0(3) . . ?
O34 Ti25 Ti21 36.44(19) . . ?
O34 Ti25 O18 96.0(3) . . ?
O34 Ti25 O45 79.4(3) . . ?
O34 Ti25 O81 162.7(3) . . ?
O34 Ti25 O95 87.1(3) . . ?
O45 Ti25 Ti21 43.43(19) . . ?
O45 Ti25 O81 85.8(3) . . ?
O45 Ti25 O95 84.8(3) . . ?
O81 Ti25 Ti21 127.3(2) . . ?
O87 Ti25 Ti21 138.0(3) . . ?
O87 Ti25 O18 96.8(3) . . ?
O87 Ti25 O34 102.6(3) . . ?
O87 Ti25 O45 175.9(3) . . ?
O87 Ti25 O81 91.7(3) . . ?
O87 Ti25 O95 91.8(3) . . ?
O95 Ti25 Ti21 80.2(3) . . ?
O95 Ti25 O81 82.7(3) . . ?
Ti14 Ti26 Ti16 63.80(6) . . ?
O33 Ti26 Ti14 43.92(19) . . ?
O33 Ti26 Ti16 39.4(2) . . ?
O33 Ti26 O77 80.2(3) . . ?
O33 Ti26 O90 162.8(3) . . ?
O33 Ti26 O92 85.6(3) . . ?
O56 Ti26 Ti14 92.88(18) . . ?
O56 Ti26 Ti16 44.27(17) . . ?
O56 Ti26 O33 83.6(3) . . ?
O56 Ti26 O77 89.2(3) . . ?
O56 Ti26 O90 100.2(3) . . ?
O56 Ti26 O92 167.7(3) . . ?
O73 Ti26 Ti14 142.1(3) . . ?
O73 Ti26 Ti16 102.5(3) . . ?
O73 Ti26 O33 102.2(3) . . ?
O73 Ti26 O56 100.2(3) . . ?
O73 Ti26 O77 170.5(3) . . ?
O73 Ti26 O90 93.7(3) . . ?
O73 Ti26 O92 87.8(3) . . ?
O77 Ti26 Ti14 37.41(17) . . ?
O77 Ti26 Ti16 85.26(18) . . ?
O77 Ti26 O92 83.2(3) . . ?
O90 Ti26 Ti14 118.9(2) . . ?
O90 Ti26 Ti16 142.8(2) . . ?
O90 Ti26 O77 83.1(3) . . ?
O90 Ti26 O92 88.5(3) . . ?
O92 Ti26 Ti14 75.20(19) . . ?
O92 Ti26 Ti16 125.0(2) . . ?
Ti7 Ti27 Ti18 61.66(5) . . ?
Ti13 Ti27 Ti7 61.56(5) . . ?
Ti13 Ti27 Ti18 71.63(6) . . ?
Ti28 Ti27 Ti7 118.62(8) . . ?
Ti28 Ti27 Ti13 57.11(6) . . ?
Ti28 Ti27 Ti18 99.82(7) . . ?
Ti29 Ti27 Ti7 118.85(8) . . ?
Ti29 Ti27 Ti13 100.65(7) . . ?
Ti29 Ti27 Ti18 57.27(6) . . ?
Ti29 Ti27 Ti28 75.87(7) . . ?
O26 Ti27 Ti7 40.96(15) . . ?
O26 Ti27 Ti13 37.62(17) . . ?
O26 Ti27 Ti18 38.07(16) . . ?
O26 Ti27 Ti28 86.92(16) . . ?
O26 Ti27 Ti29 87.72(16) . . ?
O44 Ti27 Ti7 89.18(18) . . ?
O44 Ti27 Ti13 38.96(19) . . ?
O44 Ti27 Ti18 109.0(2) . . ?
O44 Ti27 Ti28 38.79(17) . . ?
O44 Ti27 Ti29 112.51(19) . . ?
O44 Ti27 O26 76.5(3) . . ?
O44 Ti27 O88 77.4(3) . . ?
O46 Ti27 Ti7 33.41(17) . . ?
O46 Ti27 Ti13 87.94(18) . . ?
O46 Ti27 Ti18 88.0(2) . . ?
O46 Ti27 Ti28 138.4(2) . . ?
O46 Ti27 Ti29 138.1(2) . . ?
O46 Ti27 O26 74.4(2) . . ?
O46 Ti27 O44 99.9(3) . . ?
O46 Ti27 O68 100.1(3) . . ?
O46 Ti27 O88 169.5(3) . . ?
O68 Ti27 Ti7 89.6(2) . . ?
O68 Ti27 Ti13 109.4(2) . . ?
O68 Ti27 Ti18 39.39(19) . . ?
O68 Ti27 Ti28 111.9(2) . . ?
O68 Ti27 Ti29 38.30(19) . . ?
O68 Ti27 O26 77.4(3) . . ?
O68 Ti27 O44 141.2(3) . . ?
O68 Ti27 O88 77.0(3) . . ?
O88 Ti27 Ti7 136.12(19) . . ?
O88 Ti27 Ti13 83.67(19) . . ?
O88 Ti27 Ti18 83.4(2) . . ?
O88 Ti27 Ti28 38.7(2) . . ?
O88 Ti27 Ti29 38.8(2) . . ?
O88 Ti27 O26 95.2(2) . . ?
O98 Ti27 Ti7 130.7(3) . . ?
O98 Ti27 Ti13 144.1(3) . . ?
O98 Ti27 Ti18 143.7(3) . . ?
O98 Ti27 Ti28 99.7(3) . . ?
O98 Ti27 Ti29 98.8(3) . . ?
O98 Ti27 O26 171.6(3) . . ?
O98 Ti27 O44 105.4(3) . . ?
O98 Ti27 O46 97.3(3) . . ?
O98 Ti27 O68 104.6(3) . . ?
O98 Ti27 O88 93.2(3) . . ?
Ti13 Ti28 Ti27 63.88(6) . . ?
O43 Ti28 Ti13 36.90(17) . . ?
O43 Ti28 Ti27 85.27(19) . . ?
O43 Ti28 O91 83.9(3) . . ?
O44 Ti28 Ti13 43.5(2) . . ?
O44 Ti28 Ti27 39.8(2) . . ?
O44 Ti28 O43 79.4(3) . . ?
O44 Ti28 O71 162.4(3) . . ?
O44 Ti28 O91 85.3(3) . . ?
O71 Ti28 Ti13 119.2(2) . . ?
O71 Ti28 Ti27 144.7(3) . . ?
O71 Ti28 O43 84.1(3) . . ?
O71 Ti28 O91 87.0(3) . . ?
O88 Ti28 Ti13 94.1(2) . . ?
O88 Ti28 Ti27 45.29(19) . . ?
O88 Ti28 O43 90.4(3) . . ?
O88 Ti28 O44 85.0(3) . . ?
O88 Ti28 O71 101.2(3) . . ?
O88 Ti28 O91 169.5(3) . . ?
O91 Ti28 Ti13 76.0(2) . . ?
O91 Ti28 Ti27 125.1(2) . . ?
O101 Ti28 Ti13 142.4(3) . . ?
O101 Ti28 Ti27 100.9(3) . . ?
O101 Ti28 O43 172.0(4) . . ?
O101 Ti28 O44 102.1(4) . . ?
O101 Ti28 O71 93.4(4) . . ?
O101 Ti28 O88 97.5(4) . . ?
O101 Ti28 O91 88.5(4) . . ?
Ti18 Ti29 Ti27 63.87(6) . . ?
O60 Ti29 Ti18 37.31(17) . . ?
O60 Ti29 Ti27 85.45(18) . . ?
O60 Ti29 O93 85.1(3) . . ?
O68 Ti29 Ti18 43.9(2) . . ?
O68 Ti29 Ti27 39.2(2) . . ?
O68 Ti29 O60 80.1(3) . . ?
O68 Ti29 O70 162.7(3) . . ?
O68 Ti29 O93 85.9(3) . . ?
O70 Ti29 Ti18 119.0(2) . . ?
O70 Ti29 Ti27 144.8(3) . . ?
O70 Ti29 O60 83.6(3) . . ?
O70 Ti29 O93 87.1(3) . . ?
O88 Ti29 Ti18 93.53(19) . . ?
O88 Ti29 Ti27 45.36(19) . . ?
O88 Ti29 O60 89.4(3) . . ?
O88 Ti29 O68 84.4(3) . . ?
O88 Ti29 O70 101.1(3) . . ?
O88 Ti29 O93 169.6(3) . . ?
O93 Ti29 Ti18 76.8(2) . . ?
O93 Ti29 Ti27 125.1(2) . . ?
O97 Ti29 Ti18 143.8(3) . . ?
O97 Ti29 Ti27 100.9(3) . . ?
O97 Ti29 O60 173.0(3) . . ?
O97 Ti29 O68 102.9(3) . . ?
O97 Ti29 O70 92.7(3) . . ?
O97 Ti29 O88 97.1(3) . . ?
O97 Ti29 O93 88.8(3) . . ?
Ti1 O1 Ti3 124.6(3) . . ?
Ti1 O1 Ti11 126.6(3) . . ?
Ti3 O1 Ti11 101.6(2) . . ?
Ti3 O2 Ti4 110.1(3) . . ?
Ti6 O2 Ti3 135.8(3) . . ?
Ti6 O2 Ti4 108.4(2) . . ?
Ti9 O3 Ti7 102.2(3) . . ?
Ti12 O3 Ti7 111.8(3) . . ?
Ti12 O3 Ti9 139.9(3) . . ?
Ti1 O4 Cu3 104.6(3) . . ?
Ti2 O4 Cu3 153.2(3) . . ?
Ti2 O4 Ti1 101.5(3) . . ?
Ti1 O5 Ti5 124.7(3) . . ?
Ti1 O5 Ti12 125.7(3) . . ?
Ti5 O5 Ti12 101.3(2) . . ?
Ti9 O6 Ti4 102.6(3) . . ?
Ti9 O6 Ti11 139.5(3) . . ?
Ti11 O6 Ti4 111.2(2) . . ?
Ti1 O7 Ti9 129.9(3) . . ?
Ti2 O7 Ti1 100.4(3) . . ?
Ti2 O7 Ti9 129.7(3) . . ?
Ti5 O8 Ti7 109.7(3) . . ?
Ti5 O8 Ti8 134.6(3) . . ?
Ti8 O8 Ti7 109.5(2) . . ?
Ti2 O9 Ti8 125.3(3) . . ?
Ti2 O9 Ti20 124.1(3) . . ?
Ti8 O9 Ti20 101.2(2) . . ?
Ti5 O10 Ti7 96.8(2) . . ?
Ti12 O10 Ti5 98.1(2) . . ?
Ti12 O10 Ti7 100.2(2) . . ?
Ti13 O10 Ti5 94.8(2) . . ?
Ti13 O10 Ti7 100.1(2) . . ?
Ti13 O10 Ti12 154.5(3) . . ?
Ti5 O11 Ti17 133.0(3) . . ?
Ti3 O12 Ti4 97.3(2) . . ?
Ti10 O12 Ti3 93.6(2) . . ?
Ti10 O12 Ti4 100.4(2) . . ?
Ti11 O12 Ti3 98.0(2) . . ?
Ti11 O12 Ti4 100.9(2) . . ?
Ti11 O12 Ti10 154.2(3) . . ?
Ti11 O13 Ti12 149.2(3) . . ?
Ti6 O14 Ti4 97.4(2) . . ?
Ti14 O14 Ti4 101.0(2) . . ?
Ti14 O14 Ti6 94.8(2) . . ?
Ti14 O14 Ti22 153.2(3) . . ?
Ti22 O14 Ti4 100.9(2) . . ?
Ti22 O14 Ti6 97.5(2) . . ?
Ti4 O15 Ti16 96.4(2) . . ?
Ti10 O15 Ti4 106.3(2) . . ?
Ti10 O15 Ti16 98.4(2) . . ?
Ti14 O15 Ti4 106.5(3) . . ?
Ti14 O15 Ti10 140.7(3) . . ?
Ti14 O15 Ti16 98.8(2) . . ?
Ti9 O16 Ti4 101.5(3) . . ?
Ti22 O16 Ti4 112.0(3) . . ?
Ti22 O16 Ti9 138.7(3) . . ?
Ti5 O17 Ti15 129.7(3) . . ?
Ti13 O17 Ti5 105.0(3) . . ?
Ti13 O17 Ti15 125.3(3) . . ?
Ti6 O18 Ti25 131.0(3) . . ?
Ti14 O18 Ti6 104.1(3) . . ?
Ti14 O18 Ti25 124.9(3) . . ?
Ti9 O19 Ti7 102.1(3) . . ?
Ti20 O19 Ti7 112.6(3) . . ?
Ti20 O19 Ti9 138.3(3) . . ?
Ti2 O20 Ti6 125.4(3) . . ?
Ti2 O20 Ti22 122.7(3) . . ?
Ti6 O20 Ti22 102.0(2) . . ?
Ti15 O21 Cu2 125.8(3) . . ?
Ti19 O21 Cu2 123.6(3) . . ?
Ti19 O21 Ti15 107.1(3) . . ?
Ti4 O22 Ti16 112.6(3) . . ?
Cu1 O23 Ti24 110.2(3) . . ?
Ti10 O23 Cu1 135.6(3) . . ?
Ti10 O23 Ti24 100.7(3) . . ?
Ti3 O24 Ti21 130.5(3) . . ?
Ti10 O24 Ti3 103.8(3) . . ?
Ti10 O24 Ti21 125.7(3) . . ?
Ti8 O25 Ti17 132.4(3) . . ?
Ti7 O26 Ti27 95.1(2) . . ?
Ti13 O26 Ti7 106.6(3) . . ?
Ti13 O26 Ti18 141.1(3) . . ?
Ti13 O26 Ti27 98.8(3) . . ?
Ti18 O26 Ti7 106.2(3) . . ?
Ti18 O26 Ti27 98.4(2) . . ?
Ti15 O27 Ti19 93.1(2) . . ?
Ti17 O27 Ti15 132.5(3) . . ?
Ti17 O27 Ti19 133.8(3) . . ?
Ti8 O28 Ti7 97.2(2) . . ?
Ti18 O28 Ti7 100.2(3) . . ?
Ti18 O28 Ti8 94.6(2) . . ?
Ti18 O28 Ti20 154.4(3) . . ?
Ti20 O28 Ti7 99.6(2) . . ?
Ti20 O28 Ti8 98.9(2) . . ?
C3 O29 Ti3 129.2(5) . . ?
Ti16 O30 Ti10 103.4(3) . . ?
Ti24 O30 Ti10 95.6(2) . . ?
Ti24 O30 Ti16 101.3(3) . . ?
Ti8 O31 Ti19 129.6(3) . . ?
Ti18 O31 Ti8 103.9(3) . . ?
Ti18 O31 Ti19 126.4(3) . . ?
C74 O32 Ti9 147.8(10) . . ?
Ti16 O33 Ti14 103.7(3) . . ?
Ti26 O33 Ti14 95.1(3) . . ?
Ti26 O33 Ti16 101.3(3) . . ?
Ti21 O34 Cu1 124.8(4) . . ?
Ti21 O34 Ti25 106.1(3) . . ?
Ti25 O34 Cu1 125.8(3) . . ?
C2 O35 Ti10 125.8(7) . . ?
C4 O36 Ti5 132.1(7) . . ?
C3 O37 Ti11 132.2(6) . . ?
C95 O38 Ti2 129.1(6) . . ?
C4 O39 Ti12 131.5(6) . . ?
Ti3 O40 Ti23 133.5(3) . . ?
Ti6 O41 Ti23 132.2(4) . . ?
C70 O42 Ti11 142.6(8) . . ?
Cu2 O43 Ti28 109.0(3) . . ?
Ti13 O43 Cu2 135.9(4) . . ?
Ti13 O43 Ti28 100.5(3) . . ?
Ti27 O44 Ti13 103.7(3) . . ?
Ti28 O44 Ti13 96.1(3) . . ?
Ti28 O44 Ti27 101.4(3) . . ?
Ti23 O45 Ti21 133.4(4) . . ?
Ti23 O45 Ti25 132.4(4) . . ?
Ti25 O45 Ti21 93.3(2) . . ?
Ti7 O46 Ti27 112.6(3) . . ?
Ti22 O47 Ti20 151.0(4) . . ?
C5 O48 Ti22 131.3(7) . . ?
Ti1 O49 Cu3 99.4(3) . . ?
C19 O49 Cu3 131.8(7) . . ?
C19 O49 Ti1 128.7(7) . . ?
C9 O50 Ti15 135.6(8) . . ?
C60 O51 Ti17 133.9(7) . . ?
C9 O52 Ti17 121.5(6) . . ?
C31 O53 Ti15 162.4(7) . . ?
C14 O54 Ti20 131.5(6) . . ?
C5 O55 Ti6 129.6(7) . . ?
Ti24 O56 Ti16 96.5(3) . . ?
Ti26 O56 Ti16 97.5(3) . . ?
Ti26 O56 Ti24 155.6(4) . . ?
C2 O57 Ti24 129.0(7) . . ?
C32 O58 Ti19 165.4(8) . . ?
C12 O59 Ti24 132.8(7) . . ?
Cu2 O60 Ti29 110.2(3) . . ?
Ti18 O60 Cu2 134.9(3) . . ?
Ti18 O60 Ti29 99.5(3) . . ?
C10 O61 Ti19 133.3(7) . . ?
C6 O62 Ti13 124.8(7) . . ?
C14 O63 Ti8 131.9(7) . . ?
C77 O64 Ti22 140.0(13) . . ?
C85 O64 Ti22 133.1(13) . . ?
C18 O65 Ti23 121.4(7) . . ?
C34 O66 Ti21 167.8(7) . . ?
C67 O67 Ti12 144.2(8) . . ?
Ti27 O68 Ti18 103.7(3) . . ?
Ti29 O68 Ti18 96.2(3) . . ?
Ti29 O68 Ti27 102.4(4) . . ?
C15 O69 Ti18 126.8(9) . . ?
C1 O70 Ti29 135.0(7) . . ?
C17 O71 Ti28 132.2(7) . . ?
C13 O72 Ti23 138.8(8) . . ?
C33 O73 Ti26 154.6(9) . . ?
C1 O74 Cu2 120.0(7) . . ?
C93 O76 Ti16 155.1(11) . . ?
C102 O76 Ti16 152.3(10) . . ?
Ti14 O77 Cu1 135.6(3) . . ?
Ti14 O77 Ti26 99.8(3) . . ?
Ti26 O77 Cu1 109.5(3) . . ?
C21 O78 Ti19 126.6(8) . . ?
C21 O79 Ti15 125.2(7) . . ?
C89 O80 Ti24 140.0(9) . . ?
C18 O81 Ti25 136.5(8) . . ?
C8 O82 Ti23 123.2(8) . . ?
C10 O83 Ti17 123.4(7) . . ?
C29 O84 Ti14 124.3(7) . . ?
C11 O85 Ti21 125.2(8) . . ?
C8 O86 Ti21 129.6(8) . . ?
C36 O87 Ti25 169.1(8) . . ?
Ti28 O88 Ti27 96.0(3) . . ?
Ti28 O88 Ti29 155.4(4) . . ?
Ti29 O88 Ti27 95.8(3) . . ?
C7 O89 Cu1 118.8(8) . . ?
C7 O90 Ti26 134.5(7) . . ?
C6 O91 Ti28 130.5(7) . . ?
C29 O92 Ti26 130.7(7) . . ?
C15 O93 Ti29 128.6(7) . . ?
C12 O94 Cu1 119.7(7) . . ?
C11 O95 Ti25 128.2(8) . . ?
C17 O96 Cu2 117.7(8) . . ?
C52 O97 Ti29 142.4(8) . . ?
C66 O98 Ti27 170.3(11) . . ?
C13 O99 Cu3 108.2(8) . . ?
C60 O100 Cu3 110.6(7) . . ?
C79 O101 Ti28 134.1(10) . . ?
C63 O102 Ti20 134.5(8) . . ?
O70 C1 O74 124.4(10) . . ?
O70 C1 C28 118.4(10) . . ?
O74 C1 C28 117.2(10) . . ?
O35 C2 C24 117.5(10) . . ?
O57 C2 O35 124.4(10) . . ?
O57 C2 C24 118.0(10) . . ?
O29 C3 C16 117.8(8) . . ?
O37 C3 O29 124.6(8) . . ?
O37 C3 C16 117.5(9) . . ?
O36 C4 O39 122.8(9) . . ?
O36 C4 C25 119.4(10) . . ?
O39 C4 C25 117.7(10) . . ?
O48 C5 C26 116.6(11) . . ?
O55 C5 O48 124.7(10) . . ?
O55 C5 C26 118.6(11) . . ?
O62 C6 C27 117.7(11) . . ?
O91 C6 O62 123.2(11) . . ?
O91 C6 C27 119.0(10) . . ?
O89 C7 O90 124.5(11) . . ?
O89 C7 C20 120.4(12) . . ?
O90 C7 C20 115.0(11) . . ?
O82 C8 O86 128.7(11) . . ?
O82 C8 C56 108.4(16) . . ?
O82 C8 C94 119.2(15) . . ?
O86 C8 C56 120.9(16) . . ?
O86 C8 C94 107.8(14) . . ?
O50 C9 O52 126.4(10) . . ?
O50 C9 C42 119.5(12) . . ?
O52 C9 C42 113.8(11) . . ?
O61 C10 O83 127.5(11) . . ?
O61 C10 C55 116.4(12) . . ?
O83 C10 C55 116.0(12) . . ?
O85 C11 C45 115.6(14) . . ?
O95 C11 O85 126.2(10) . . ?
O95 C11 C45 118.3(14) . . ?
O59 C12 C22 118.2(12) . . ?
O94 C12 O59 122.8(11) . . ?
O94 C12 C22 118.9(11) . . ?
O72 C13 C48 121.0(11) . . ?
O99 C13 O72 119.0(11) . . ?
O99 C13 C48 119.6(11) . . ?
O54 C14 C23 115.4(9) . . ?
O63 C14 O54 122.8(10) . . ?
O63 C14 C23 121.8(10) . . ?
O69 C15 O93 123.6(12) . . ?
O69 C15 C44 119.8(13) . . ?
O93 C15 C44 116.7(11) . . ?
O71 C17 C30 115.1(13) . . ?
O96 C17 O71 123.4(13) . . ?
O96 C17 C30 121.5(12) . . ?
O65 C18 C40 116.4(12) . . ?
O81 C18 O65 127.5(12) . . ?
O81 C18 C40 115.9(13) . . ?
O49 C19 C35 110.9(10) . . ?
O49 C19 C38 107.9(9) . . ?
C35 C19 C38 115.2(10) . . ?
O78 C21 O79 128.0(10) . . ?
O78 C21 C37 118.6(12) . . ?
O79 C21 C37 112.9(11) . . ?
O84 C29 C54 116.4(11) . . ?
O92 C29 O84 123.6(10) . . ?
O92 C29 C54 120.1(10) . . ?
O53 C31 C46 110.3(9) . . ?
O53 C31 C50 105.1(11) . . ?
C46 C31 C50 115.2(12) . . ?
O58 C32 C51 108.8(11) . . ?
O58 C32 C53 108.3(12) . . ?
C53 C32 C51 120.9(14) . . ?
O73 C33 C49 107.6(11) . . ?
O73 C33 C58 110.4(11) . . ?
C58 C33 C49 115.3(14) . . ?
O66 C34 C39 111.8(11) . . ?
O66 C34 C41 107.3(10) . . ?
C39 C34 C41 115.8(10) . . ?
O87 C36 C43 107.8(11) . . ?
O87 C36 C47 106.9(10) . . ?
C47 C36 C43 117.7(11) . . ?
O97 C52 C59 103.4(12) . . ?
C57 C52 O97 109.3(12) . . ?
C57 C52 C59 114.2(14) . . ?
O51 C60 O100 111.5(11) . . ?
O51 C60 C61 123.3(14) . . ?
O100 C60 C61 122.0(13) . . ?
C62 C63 O102 96.3(14) . . ?
C62 C63 C64 110.1(17) . . ?
C64 C63 O102 98.3(15) . . ?
O98 C66 C65 114.8(17) . . ?
O98 C66 C78 111.9(16) . . ?
C78 C66 C65 113.1(18) . . ?
O67 C67 C68 107.8(15) . . ?
O67 C67 C69 126(2) . . ?
C69 C67 C68 106.5(14) . . ?
O42 C70 C71 109.3(12) . . ?
O42 C70 C72 114.4(13) . . ?
C72 C70 C71 116.4(15) . . ?
O32 C74 C73 108.9(13) . . ?
O32 C74 C75 125.3(15) . . ?
C73 C74 C75 123.6(16) . . ?
O64 C77 C76 119(2) . . ?
O64 C77 C88 104(2) . . ?
C76 C77 C88 106.1(19) . . ?
O101 C79 C80 86.7(19) . . ?
O101 C79 C100 115.9(17) . . ?
O101 C79 C103 125(2) . . ?
C80 C79 C100 116.0(19) . . ?
C100 C79 C103 103(2) . . ?
O64 C85 C83 120(2) . . ?
O64 C85 C84 126(2) . . ?
C84 C85 C83 101(2) . . ?
C86 C89 O80 86.5(16) . . ?
C86 C89 C90 99.7(15) . . ?
C90 C89 O80 91.7(15) . . ?
O76 C93 C81 107(2) . . ?
O76 C93 C87 102.8(19) . . ?
C87 C93 C81 117(2) . . ?
O38 C95 C96 101.8(14) . . ?
O38 C95 C97 121.4(17) . . ?
O38 C95 C98 118(2) . . ?
O38 C95 C99 108.6(13) . . ?
C97 C95 C96 108.8(19) . . ?
C98 C95 C99 109(2) . . ?
C82 C102 O76 108(2) . . ?
C82 C102 C101 111(2) . . ?
C101 C102 O76 102(2) . . ?

loop_
_geom_bond_atom_site_label_1
_geom_bond_atom_site_label_2
_geom_bond_distance
_geom_bond_site_symmetry_2
_geom_bond_publ_flag
Cu1 O23 1.986(6) . ?
Cu1 O34 2.136(7) . ?
Cu1 O77 2.034(7) . ?
Cu1 O89 1.947(7) . ?
Cu1 O94 2.045(8) . ?
Cu2 O21 2.159(6) . ?
Cu2 O43 2.007(7) . ?
Cu2 O60 2.000(6) . ?
Cu2 O74 1.962(7) . ?
Cu2 O96 1.969(8) . ?
Cu3 Ti1 3.052(2) . ?
Cu3 O4 1.932(6) . ?
Cu3 O49 2.024(7) . ?
Cu3 O99 1.936(8) . ?
Cu3 O100 1.871(10) . ?
Ti1 Ti2 2.937(2) . ?
Ti1 Ti3 3.384(2) . ?
Ti1 Ti5 3.365(2) . ?
Ti1 O1 1.833(6) . ?
Ti1 O4 1.924(6) . ?
Ti1 O5 1.836(5) . ?
Ti1 O7 1.935(6) . ?
Ti1 O49 1.978(6) . ?
Ti2 Ti6 3.384(2) . ?
Ti2 Ti8 3.379(2) . ?
Ti2 O4 1.867(6) . ?
Ti2 O7 1.888(6) . ?
Ti2 O9 1.829(5) . ?
Ti2 O20 1.848(5) . ?
Ti2 O38 2.102(6) . ?
Ti3 Ti4 3.217(2) . ?
Ti3 Ti10 3.045(2) . ?
Ti3 Ti11 3.150(2) . ?
Ti3 Ti23 3.363(2) . ?
Ti3 O1 1.989(5) . ?
Ti3 O2 1.945(5) . ?
Ti3 O12 2.128(6) . ?
Ti3 O24 1.942(6) . ?
Ti3 O29 2.024(6) . ?
Ti3 O40 1.771(6) . ?
Ti4 Ti6 3.178(2) . ?
Ti4 Ti9 3.052(2) . ?
Ti4 Ti14 3.208(2) . ?
Ti4 Ti16 3.163(2) . ?
Ti4 O2 1.979(5) . ?
Ti4 O6 2.025(5) . ?
Ti4 O12 2.159(6) . ?
Ti4 O14 2.121(6) . ?
Ti4 O15 2.057(5) . ?
Ti4 O16 2.026(6) . ?
Ti4 O22 1.890(6) . ?
Ti5 Ti7 3.210(2) . ?
Ti5 Ti12 3.159(2) . ?
Ti5 Ti13 3.062(2) . ?
Ti5 Ti17 3.351(2) . ?
Ti5 O5 1.962(5) . ?
Ti5 O8 1.937(5) . ?
Ti5 O10 2.127(6) . ?
Ti5 O11 1.762(6) . ?
Ti5 O17 1.942(6) . ?
Ti5 O36 2.048(6) . ?
Ti6 Ti14 3.052(2) . ?
Ti6 Ti22 3.156(2) . ?
Ti6 Ti23 3.347(2) . ?
Ti6 O2 1.940(5) . ?
Ti6 O14 2.111(6) . ?
Ti6 O18 1.937(6) . ?
Ti6 O20 1.960(6) . ?
Ti6 O41 1.782(6) . ?
Ti6 O55 2.048(7) . ?
Ti7 Ti8 3.219(2) . ?
Ti7 Ti9 3.047(2) . ?
Ti7 Ti13 3.222(2) . ?
Ti7 Ti27 3.148(2) . ?
Ti7 O3 2.020(5) . ?
Ti7 O8 1.990(5) . ?
Ti7 O10 2.167(6) . ?
Ti7 O19 1.996(6) . ?
Ti7 O26 2.072(6) . ?
Ti7 O28 2.171(6) . ?
Ti7 O46 1.878(6) . ?
Ti8 Ti17 3.347(2) . ?
Ti8 Ti18 3.054(2) . ?
Ti8 Ti20 3.174(2) . ?
Ti8 O8 1.953(6) . ?
Ti8 O9 1.974(5) . ?
Ti8 O25 1.765(6) . ?
Ti8 O28 2.120(6) . ?
Ti8 O31 1.968(6) . ?
Ti8 O63 2.051(6) . ?
Ti9 O3 1.894(6) . ?
Ti9 O6 1.885(5) . ?
Ti9 O7 2.089(5) . ?
Ti9 O16 1.914(6) . ?
Ti9 O19 1.921(6) . ?
Ti9 O32 1.930(7) . ?
Ti10 Ti16 3.154(2) . ?
Ti10 Ti24 2.960(2) . ?
Ti10 O12 2.047(5) . ?
Ti10 O15 1.980(6) . ?
Ti10 O23 1.815(6) . ?
Ti10 O24 1.927(6) . ?
Ti10 O30 2.061(6) . ?
Ti10 O35 1.999(6) . ?
Ti11 O1 2.075(6) . ?
Ti11 O6 1.903(5) . ?
Ti11 O12 2.045(5) . ?
Ti11 O13 1.818(5) . ?
Ti11 O37 2.037(6) . ?
Ti11 O42 1.867(7) . ?
Ti12 O3 1.891(6) . ?
Ti12 O5 2.121(6) . ?
Ti12 O10 2.056(5) . ?
Ti12 O13 1.857(5) . ?
Ti12 O39 2.027(7) . ?
Ti12 O67 1.849(7) . ?
Ti13 Ti27 3.148(2) . ?
Ti13 Ti28 2.944(2) . ?
Ti13 O10 2.033(5) . ?
Ti13 O17 1.919(6) . ?
Ti13 O26 1.945(6) . ?
Ti13 O43 1.798(6) . ?
Ti13 O44 2.038(7) . ?
Ti13 O62 2.013(7) . ?
Ti14 Ti16 3.138(3) . ?
Ti14 Ti26 2.939(2) . ?
Ti14 O14 2.036(5) . ?
Ti14 O15 1.945(6) . ?
Ti14 O18 1.933(6) . ?
Ti14 O33 2.047(7) . ?
Ti14 O77 1.812(6) . ?
Ti14 O84 1.991(7) . ?
Ti15 Ti19 2.969(2) . ?
Ti15 O17 1.999(6) . ?
Ti15 O21 1.852(6) . ?
Ti15 O27 2.043(6) . ?
Ti15 O50 2.061(7) . ?
Ti15 O53 1.744(7) . ?
Ti15 O79 2.061(7) . ?
Ti16 Ti24 3.008(2) . ?
Ti16 Ti26 2.999(3) . ?
Ti16 O15 2.184(6) . ?
Ti16 O22 1.911(6) . ?
Ti16 O30 1.957(6) . ?
Ti16 O33 1.943(7) . ?
Ti16 O56 2.111(6) . ?
Ti16 O76 1.742(7) . ?
Ti17 O11 1.892(6) . ?
Ti17 O25 1.893(6) . ?
Ti17 O27 1.797(6) . ?
Ti17 O51 2.085(6) . ?
Ti17 O52 2.061(7) . ?
Ti17 O83 2.080(7) . ?
Ti18 Ti27 3.150(3) . ?
Ti18 Ti29 2.951(3) . ?
Ti18 O26 1.963(6) . ?
Ti18 O28 2.036(5) . ?
Ti18 O31 1.911(6) . ?
Ti18 O60 1.814(6) . ?
Ti18 O68 2.058(7) . ?
Ti18 O69 2.012(7) . ?
Ti19 O21 1.840(7) . ?
Ti19 O27 2.045(6) . ?
Ti19 O31 1.995(6) . ?
Ti19 O58 1.757(6) . ?
Ti19 O61 2.076(7) . ?
Ti19 O78 2.081(7) . ?
Ti20 O9 2.132(6) . ?
Ti20 O19 1.887(6) . ?
Ti20 O28 2.057(6) . ?
Ti20 O47 1.857(6) . ?
Ti20 O54 2.065(7) . ?
Ti20 O102 1.818(7) . ?
Ti21 Ti25 2.976(3) . ?
Ti21 O24 1.994(6) . ?
Ti21 O34 1.840(6) . ?
Ti21 O45 2.049(7) . ?
Ti21 O66 1.766(8) . ?
Ti21 O85 2.103(7) . ?
Ti21 O86 2.051(7) . ?
Ti22 O14 2.087(6) . ?
Ti22 O16 1.887(6) . ?
Ti22 O20 2.098(6) . ?
Ti22 O47 1.828(6) . ?
Ti22 O48 1.993(7) . ?
Ti22 O64 1.840(7) . ?
Ti23 O40 1.889(7) . ?
Ti23 O41 1.878(7) . ?
Ti23 O45 1.797(6) . ?
Ti23 O65 2.077(7) . ?
Ti23 O72 2.063(7) . ?
Ti23 O82 2.089(7) . ?
Ti24 O23 2.026(6) . ?
Ti24 O30 1.932(6) . ?
Ti24 O56 1.916(6) . ?
Ti24 O57 2.105(7) . ?
Ti24 O59 1.973(6) . ?
Ti24 O80 1.804(8) . ?
Ti25 O18 1.983(6) . ?
Ti25 O34 1.883(7) . ?
Ti25 O45 2.044(6) . ?
Ti25 O81 2.061(8) . ?
Ti25 O87 1.741(7) . ?
Ti25 O95 2.052(8) . ?
Ti26 O33 1.934(6) . ?
Ti26 O56 1.873(7) . ?
Ti26 O73 1.761(7) . ?
Ti26 O77 2.026(7) . ?
Ti26 O90 2.007(7) . ?
Ti26 O92 2.120(8) . ?
Ti27 Ti28 3.006(3) . ?
Ti27 Ti29 3.003(3) . ?
Ti27 O26 2.194(6) . ?
Ti27 O44 1.964(7) . ?
Ti27 O46 1.905(6) . ?
Ti27 O68 1.946(8) . ?
Ti27 O88 2.148(6) . ?
Ti27 O98 1.725(9) . ?
Ti28 O43 2.026(6) . ?
Ti28 O44 1.921(6) . ?
Ti28 O71 1.977(7) . ?
Ti28 O88 1.889(8) . ?
Ti28 O91 2.115(9) . ?
Ti28 O101 1.798(10) . ?
Ti29 O60 2.050(6) . ?
Ti29 O68 1.906(6) . ?
Ti29 O70 1.990(7) . ?
Ti29 O88 1.892(8) . ?
Ti29 O93 2.116(10) . ?
Ti29 O97 1.784(8) . ?
O29 C3 1.294(11) . ?
O32 C74 1.321(14) . ?
O35 C2 1.288(12) . ?
O36 C4 1.253(11) . ?
O37 C3 1.229(10) . ?
O38 C95 1.404(13) . ?
O39 C4 1.282(12) . ?
O42 C70 1.495(13) . ?
O48 C5 1.289(13) . ?
O49 C19 1.419(11) . ?
O50 C9 1.208(12) . ?
O51 C60 1.299(13) . ?
O52 C9 1.327(13) . ?
O53 C31 1.433(12) . ?
O54 C14 1.292(12) . ?
O55 C5 1.264(12) . ?
O57 C2 1.250(12) . ?
O58 C32 1.403(13) . ?
O59 C12 1.280(13) . ?
O61 C10 1.230(12) . ?
O62 C6 1.284(11) . ?
O63 C14 1.261(11) . ?
O64 C77 1.438(17) . ?
O64 C85 1.31(2) . ?
O65 C18 1.270(13) . ?
O66 C34 1.395(13) . ?
O67 C67 1.353(14) . ?
O69 C15 1.249(12) . ?
O70 C1 1.245(12) . ?
O71 C17 1.303(14) . ?
O72 C13 1.300(13) . ?
O73 C33 1.439(12) . ?
O74 C1 1.275(12) . ?
O76 C93 1.47(3) . ?
O76 C102 1.60(3) . ?
O78 C21 1.233(12) . ?
O79 C21 1.277(13) . ?
O80 C89 1.61(2) . ?
O81 C18 1.249(13) . ?
O82 C8 1.244(14) . ?
O83 C10 1.282(13) . ?
O84 C29 1.286(11) . ?
O85 C11 1.286(15) . ?
O86 C8 1.304(14) . ?
O87 C36 1.420(12) . ?
O89 C7 1.223(13) . ?
O90 C7 1.291(13) . ?
O91 C6 1.266(13) . ?
O92 C29 1.238(12) . ?
O93 C15 1.293(15) . ?
O94 C12 1.236(13) . ?
O95 C11 1.242(15) . ?
O96 C17 1.272(15) . ?
O97 C52 1.472(15) . ?
O98 C66 1.38(2) . ?
O99 C13 1.217(13) . ?
O100 C60 1.395(15) . ?
O101 C79 1.462(15) . ?
O102 C63 1.63(2) . ?
C1 C28 1.518(14) . ?
C2 C24 1.486(15) . ?
C3 C16 1.535(12) . ?
C4 C25 1.498(13) . ?
C5 C26 1.518(15) . ?
C6 C27 1.474(15) . ?
C7 C20 1.529(15) . ?
C8 C56 1.50(2) . ?
C8 C94 1.65(3) . ?
C9 C42 1.514(15) . ?
C10 C55 1.496(17) . ?
C11 C45 1.549(15) . ?
C12 C22 1.498(15) . ?
C13 C48 1.468(16) . ?
C14 C23 1.463(14) . ?
C15 C44 1.500(18) . ?
C17 C30 1.554(17) . ?
C18 C40 1.492(18) . ?
C19 C35 1.470(15) . ?
C19 C38 1.535(15) . ?
C21 C37 1.530(15) . ?
C29 C54 1.558(17) . ?
C31 C46 1.458(16) . ?
C31 C50 1.515(18) . ?
C32 C51 1.468(18) . ?
C32 C53 1.443(18) . ?
C33 C49 1.55(2) . ?
C33 C58 1.456(18) . ?
C34 C39 1.462(16) . ?
C34 C41 1.611(15) . ?
C36 C43 1.514(17) . ?
C36 C47 1.510(17) . ?
C52 C57 1.459(18) . ?
C52 C59 1.497(19) . ?
C60 C61 1.442(19) . ?
C62 C63 1.544(9) . ?
C63 C64 1.558(10) . ?
C65 C66 1.520(9) . ?
C66 C78 1.519(9) . ?
C67 C68 1.60(3) . ?
C67 C69 1.36(2) . ?
C70 C71 1.546(9) . ?
C70 C72 1.526(9) . ?
C73 C74 1.505(9) . ?
C74 C75 1.515(9) . ?
C76 C77 1.497(14) . ?
C77 C88 1.552(14) . ?
C79 C80 1.531(9) . ?
C79 C100 1.543(9) . ?
C79 C103 1.552(10) . ?
C81 C93 1.538(10) . ?
C82 C102 1.532(10) . ?
C83 C85 1.536(18) . ?
C84 C85 1.495(17) . ?
C86 C89 1.549(16) . ?
C87 C93 1.527(10) . ?
C89 C90 1.574(13) . ?
C95 C96 1.567(17) . ?
C95 C97 1.481(18) . ?
C95 C98 1.503(19) . ?
C95 C99 1.530(17) . ?
C101 C102 1.537(10) . ?

loop_
_smtbx_masks_void_nr
_smtbx_masks_void_average_x
_smtbx_masks_void_average_y
_smtbx_masks_void_average_z
_smtbx_masks_void_volume
_smtbx_masks_void_count_electrons
_smtbx_masks_void_content
1 0.507 0.000 -0.507 3400.3 556.1 ?
2 -0.728 0.500 0.728 3400.3 556.1 ?
3 0.167 0.510 0.392 28.9 0.0 ?
4 0.333 0.010 0.108 28.9 0.0 ?
5 0.667 -0.010 0.892 28.9 0.0 ?
6 0.833 0.490 0.608 28.9 0.0 ?
